data_7016646
loop_
_publ_author_name
'Ling, Irene'
'Alias, Yatimah'
'Sobolev, Alexandre N.'
'Skelton, Brian W.'
'Raston, Colin L.'

_publ_section_title
;
 Site specific Co(iii) sarcophagine binding in multi-component
 phosphonium and p-sulfonatocalix[4]arene systems.
;
_journal_issue 40
_journal_name_full 'Dalton transactions (Cambridge, England : 2003)'
_journal_page_first 10337
_journal_page_last 10344
_journal_paper_doi 10.1039/c1dt10550g
_journal_volume 40
_journal_year 2011
_chemical_formula_moiety
;

2(C28 H20 O16 S4), (C14 H30 Cl2 Co N6), 3(C24 H20 P), 2Na, 5.5(H2 O)

;
_chemical_formula_sum 'C142 H141 Cl2 Co N6 Na2 O37.5 P3 S8'
_chemical_formula_weight 3056.81
_chemical_name_systematic
;

?

;
_space_group_IT_number 13
_symmetry_cell_setting monoclinic
_symmetry_space_group_name_Hall '-P 2yc'
_symmetry_space_group_name_H-M 'P 1 2/c 1'
_atom_sites_solution_hydrogens geom
_atom_sites_solution_primary direct
_atom_sites_solution_secondary difmap
_audit_creation_date 2010-12-15T10:25:23-00:00
_audit_creation_method 'WinGX routine CIF_UPDATE'
_cell_angle_alpha 90
_cell_angle_beta 95.483(6)
_cell_angle_gamma 90
_cell_formula_units_Z 4
_cell_length_a 38.578(2)
_cell_length_b 15.6651(11)
_cell_length_c 30.6281(19)
_cell_measurement_reflns_used 6072
_cell_measurement_temperature 100(2)
_cell_measurement_theta_max 67.211
_cell_measurement_theta_min 2.8996
_cell_volume 18425(2)
_computing_cell_refinement
;

CrysAlisPro, Oxford Diffraction Ltd.,

Version 1.171.33.52 (release 06-11-2009 CrysAlis171 .NET)

(compiled Nov 6 2009,16:24:50)

;
_computing_data_collection
;

CrysAlisPro, Oxford Diffraction Ltd.,

Version 1.171.33.52 (release 06-11-2009 CrysAlis171 .NET)

(compiled Nov 6 2009,16:24:50)

;
_computing_data_reduction
;

CrysAlisPro, Oxford Diffraction Ltd.,

Version 1.171.33.52 (release 06-11-2009 CrysAlis171 .NET)

(compiled Nov 6 2009,16:24:50)

;
_computing_molecular_graphics 'OrtepII (Johnson, C. K. (1976)'
_computing_publication_material 'WinGX Farrugia, L. J. (1999)'
_computing_structure_refinement 'SHELXL-97 (Sheldrick, 2008)'
_diffrn_ambient_temperature 100(2)
_diffrn_detector_area_resol_mean 10.4738
_diffrn_measured_fraction_theta_full 0.993
_diffrn_measured_fraction_theta_max 0.959
_diffrn_measurement_device_type 'Oxford Diffraction Gemini diffractometer'
_diffrn_measurement_method '\w scans'
_diffrn_orient_matrix_UB_11 -0.0049185806
_diffrn_orient_matrix_UB_12 0.0368651597
_diffrn_orient_matrix_UB_13 -0.0372222663
_diffrn_orient_matrix_UB_21 -0.0144537213
_diffrn_orient_matrix_UB_22 -0.0880760816
_diffrn_orient_matrix_UB_23 -0.0143679864
_diffrn_orient_matrix_UB_31 -0.0481135928
_diffrn_orient_matrix_UB_32 0.0227627559
_diffrn_orient_matrix_UB_33 0.004052664
_diffrn_radiation_monochromator graphite
_diffrn_radiation_type CuK\a
_diffrn_radiation_wavelength 1.54178
_diffrn_reflns_av_R_equivalents 0.0977
_diffrn_reflns_av_unetI/netI 0.2618
_diffrn_reflns_limit_h_max 45
_diffrn_reflns_limit_h_min -43
_diffrn_reflns_limit_k_max 17
_diffrn_reflns_limit_k_min -18
_diffrn_reflns_limit_l_max 28
_diffrn_reflns_limit_l_min -36
_diffrn_reflns_number 89852
_diffrn_reflns_theta_full 66.5
_diffrn_reflns_theta_max 68.71
_diffrn_reflns_theta_min 2.9
_exptl_absorpt_coefficient_mu 2.667
_exptl_absorpt_correction_T_max 1
_exptl_absorpt_correction_T_min 0.65878
_exptl_absorpt_correction_type multi-scan
_exptl_absorpt_process_details
;

CrysAlisPro, Oxford Diffraction Ltd.,

Version 1.171.33.52 (release 06-11-2009 CrysAlis171 .NET)

(compiled Nov 6 2009,16:24:50)

Empirical absorption correction using spherical harmonics,

implemented in SCALE3 ABSPACK scaling algorithm.

;
_exptl_crystal_colour pale_yellow
_exptl_crystal_density_diffrn 1.102
_exptl_crystal_density_method 'not measured'
_exptl_crystal_description rod
_exptl_crystal_F_000 6364
_exptl_crystal_size_max 0.28
_exptl_crystal_size_mid 0.13
_exptl_crystal_size_min 0.11
_platon_squeeze_details
;

;
_refine_diff_density_max 2.011
_refine_diff_density_min -0.728
_refine_diff_density_rms 0.101
_refine_ls_extinction_method none
_refine_ls_goodness_of_fit_ref 0.742
_refine_ls_hydrogen_treatment constr
_refine_ls_matrix_type full
_refine_ls_number_parameters 1835
_refine_ls_number_reflns 32647
_refine_ls_number_restraints 1616
_refine_ls_restrained_S_all 0.804
_refine_ls_R_factor_all 0.2324
_refine_ls_R_factor_gt 0.1191
_refine_ls_shift/su_max 0.015
_refine_ls_shift/su_mean 0.001
_refine_ls_structure_factor_coef Fsqd
_refine_ls_weighting_details 'calc w=1/[\s^2^(Fo^2^)+(0.1709P)^2^] where P=(Fo^2^+2Fc^2^)/3'
_refine_ls_weighting_scheme calc
_refine_ls_wR_factor_gt 0.2998
_refine_ls_wR_factor_ref 0.3355
_reflns_number_gt 6948
_reflns_number_total 32647
_reflns_threshold_expression I>2\s(I)
_cod_data_source_file c1dt10550g.txt
_cod_data_source_block 090720j
_cod_original_sg_symbol_Hall '-p 2yc'
_cod_original_formula_sum 'C142 H141 Cl2 Co N6 Na2 O37.50 P3 S8'
_cod_database_code 7016646

loop_
_symmetry_equiv_pos_as_xyz
'x, y, z'
'x, -y, z+1/2'
'-x, -y, -z'
'-x, y, -z-1/2'

loop_
_atom_site_label
_atom_site_type_symbol
_atom_site_fract_x
_atom_site_fract_y
_atom_site_fract_z
_atom_site_U_iso_or_equiv
_atom_site_adp_type
_atom_site_occupancy
_atom_site_symmetry_multiplicity
_atom_site_calc_flag
_atom_site_refinement_flags
O111 O 0.20814(11) 0.8502(3) 0.21534(13) 0.0631(15) Uani 1 1 d .
C111 C 0.1768(2) 0.8324(5) 0.1894(2) 0.071(2) Uani 1 1 d DU
C112 C 0.1611(2) 0.7534(5) 0.1920(2) 0.072(2) Uani 1 1 d DU
C113 C 0.1308(2) 0.7349(5) 0.1666(2) 0.072(2) Uani 1 1 d DU
H113 H 0.1197 0.6812 0.1694 0.086 Uiso 1 1 calc R
C114 C 0.11636(17) 0.7942(5) 0.1372(2) 0.073(2) Uani 1 1 d DU
S11 S 0.07813(7) 0.77183(19) 0.10551(8) 0.1074(9) Uani 1 1 d DU
O112 O 0.05046(17) 0.7764(6) 0.1322(2) 0.182(3) Uani 1 1 d DU
O113 O 0.07229(16) 0.8320(4) 0.07142(18) 0.121(2) Uani 1 1 d DU
O114 O 0.0815(2) 0.6875(5) 0.0882(3) 0.183(4) Uani 1 1 d DU
C115 C 0.13241(19) 0.8721(5) 0.1338(2) 0.082(3) Uani 1 1 d DU
H115 H 0.1229 0.912 0.1126 0.098 Uiso 1 1 calc R
C116 C 0.16193(19) 0.8937(5) 0.1605(2) 0.071(2) Uani 1 1 d DU
C11 C 0.1770(2) 0.9822(5) 0.1588(2) 0.073(3) Uani 1 1 d .
H11A H 0.1692 1.0076 0.1299 0.088 Uiso 1 1 calc R
H11B H 0.2027 0.9773 0.1606 0.088 Uiso 1 1 calc R
O121 O 0.21882(12) 0.7863(3) 0.28823(15) 0.0693(15) Uani 1 1 d .
C121 C 0.19024(19) 0.7440(5) 0.3016(2) 0.059(2) Uani 1 1 d U
C122 C 0.18325(18) 0.7543(5) 0.3441(2) 0.058(2) Uani 1 1 d U
C123 C 0.15407(19) 0.7106(5) 0.3588(2) 0.068(2) Uani 1 1 d U
H123 H 0.1498 0.7134 0.3888 0.082 Uiso 1 1 calc R
C124 C 0.13177(17) 0.6638(5) 0.3292(2) 0.065(2) Uani 1 1 d DU
S12 S 0.09702(6) 0.60696(16) 0.34553(8) 0.0941(8) Uani 1 1 d DU
O122 O 0.10653(17) 0.5226(4) 0.3534(2) 0.150(3) Uani 1 1 d DU
O123 O 0.08637(18) 0.6461(5) 0.3841(2) 0.158(3) Uani 1 1 d DU
O124 O 0.06999(15) 0.6108(4) 0.3117(2) 0.128(2) Uani 1 1 d DU
C125 C 0.14012(19) 0.6573(5) 0.2846(2) 0.067(2) Uani 1 1 d U
H125 H 0.1254 0.6258 0.2639 0.081 Uiso 1 1 calc R
C126 C 0.17006(19) 0.6976(5) 0.2715(2) 0.061(2) Uani 1 1 d U
C12 C 0.1791(2) 0.6829(5) 0.2247(2) 0.078(3) Uani 1 1 d D
H12A H 0.1711 0.6254 0.2148 0.094 Uiso 1 1 calc R
H12B H 0.2047 0.6853 0.224 0.094 Uiso 1 1 calc R
O131 O 0.23534(13) 0.9509(3) 0.33461(17) 0.0834(17) Uani 1 1 d .
C131 C 0.2047(2) 0.9644(5) 0.3487(2) 0.070(2) Uani 1 1 d U
C132 C 0.1859(2) 1.0438(5) 0.3409(2) 0.073(2) Uani 1 1 d DU
C133 C 0.1556(2) 1.0607(5) 0.3614(2) 0.081(3) Uani 1 1 d U
H133 H 0.1444 1.1145 0.3575 0.097 Uiso 1 1 calc R
C134 C 0.14194(17) 0.9976(5) 0.3877(2) 0.068(2) Uani 1 1 d DU
S13 S 0.10500(6) 1.01702(19) 0.41315(8) 0.0987(8) Uani 1 1 d DU
O132 O 0.11552(16) 1.0399(6) 0.45644(19) 0.159(3) Uani 1 1 d DU
O133 O 0.08557(15) 1.0802(4) 0.38955(19) 0.117(2) Uani 1 1 d DU
O134 O 0.08655(16) 0.9397(4) 0.4135(2) 0.139(3) Uani 1 1 d DU
C135 C 0.1582(2) 0.9196(5) 0.3922(2) 0.075(2) Uani 1 1 d U
H135 H 0.1478 0.8759 0.408 0.09 Uiso 1 1 calc R
C136 C 0.1898(2) 0.9017(5) 0.3741(2) 0.070(2) Uani 1 1 d U
C13 C 0.20457(19) 0.8136(5) 0.3756(2) 0.072(2) Uani 1 1 d .
H13A H 0.205 0.7909 0.4058 0.086 Uiso 1 1 calc R
H13B H 0.2289 0.8156 0.3677 0.086 Uiso 1 1 calc R
O141 O 0.21470(12) 0.9972(3) 0.24545(16) 0.0761(17) Uani 1 1 d .
C141 C 0.1868(2) 1.0479(5) 0.2364(2) 0.070(2) Uani 1 1 d .
C142 C 0.16749(19) 1.0430(5) 0.1944(3) 0.069(2) Uani 1 1 d .
C143 C 0.13687(19) 1.0901(5) 0.1886(3) 0.080(3) Uani 1 1 d .
H143 H 0.1222 1.0818 0.1622 0.096 Uiso 1 1 calc R
C144 C 0.12665(19) 1.1465(5) 0.2177(3) 0.085(3) Uani 1 1 d D
S14 S 0.09047(8) 1.2123(2) 0.21057(11) 0.1690(13) Uani 1 1 d DU
O142 O 0.07905(19) 1.2051(6) 0.1681(2) 0.198(4) Uani 1 1 d DU
O143 O 0.07189(17) 1.2016(5) 0.2465(2) 0.174(3) Uani 1 1 d DU
O144 O 0.1034(2) 1.3055(5) 0.2138(3) 0.230(4) Uani 1 1 d DU
C145 C 0.1451(2) 1.1528(5) 0.2538(3) 0.097(3) Uani 1 1 d .
H145 H 0.1373 1.1908 0.2749 0.117 Uiso 1 1 calc R
C146 C 0.1769(2) 1.1078(6) 0.2658(3) 0.085(3) Uani 1 1 d .
C14 C 0.1974(2) 1.1122(5) 0.3098(3) 0.098(3) Uani 1 1 d D
H14A H 0.1943 1.1692 0.3228 0.118 Uiso 1 1 calc R
H14B H 0.2224 1.1046 0.3062 0.118 Uiso 1 1 calc R
O211 O 0.27213(18) 0.0648(4) 0.19522(19) 0.123(2) Uani 1 1 d .
C211 C 0.3021(2) 0.0421(5) 0.1799(3) 0.089(3) Uani 1 1 d DU
C212 C 0.3166(2) 0.1023(5) 0.1501(3) 0.088(3) Uani 1 1 d DU
C213 C 0.3449(2) 0.0798(5) 0.1327(3) 0.095(3) Uani 1 1 d DU
H213 H 0.3554 0.12 0.1148 0.114 Uiso 1 1 calc R
C214 C 0.3612(2) -0.0044(6) 0.1394(3) 0.108(3) Uani 1 1 d DU
S21 S 0.39746(9) -0.0312(3) 0.11402(14) 0.1960(16) Uani 1 1 d DU
O212 O 0.3893(3) -0.0726(8) 0.0746(3) 0.277(5) Uani 1 1 d DU
O213 O 0.4137(2) 0.0431(6) 0.1012(3) 0.250(4) Uani 1 1 d DU
O214 O 0.4139(2) -0.0987(6) 0.1367(3) 0.233(4) Uani 1 1 d DU
C215 C 0.3477(2) -0.0595(6) 0.1694(3) 0.099(3) Uani 1 1 d DU
H215 H 0.3584 -0.1132 0.1761 0.119 Uiso 1 1 calc R
C216 C 0.3184(2) -0.0341(6) 0.1893(3) 0.094(3) Uani 1 1 d DU
C21 C 0.3074(2) -0.0945(5) 0.2262(2) 0.081(3) Uani 1 1 d .
H21A H 0.2821 -0.0873 0.2286 0.098 Uiso 1 1 calc R
H21B H 0.3113 -0.1545 0.2176 0.098 Uiso 1 1 calc R
O221 O 0.28700(15) 0.2307(4) 0.22558(18) 0.104(2) Uani 1 1 d .
C221 C 0.3131(2) 0.2751(6) 0.2085(3) 0.089(3) Uani 1 1 d .
C222 C 0.3329(3) 0.3384(6) 0.2352(3) 0.106(3) Uani 1 1 d .
C223 C 0.3589(2) 0.3809(5) 0.2170(3) 0.097(3) Uani 1 1 d .
H223 H 0.3715 0.4241 0.2335 0.116 Uiso 1 1 calc R
C224 C 0.3674(2) 0.3623(5) 0.1745(3) 0.095(3) Uani 1 1 d D
S22 S 0.39919(8) 0.4170(2) 0.15122(11) 0.1376(12) Uani 1 1 d DU
O222 O 0.42421(19) 0.4370(6) 0.1824(3) 0.195(3) Uani 1 1 d DU
O223 O 0.4203(2) 0.3569(5) 0.1323(3) 0.191(3) Uani 1 1 d DU
O224 O 0.38478(19) 0.4667(6) 0.1162(3) 0.190(3) Uani 1 1 d DU
C225 C 0.3469(2) 0.2999(6) 0.1496(3) 0.094(3) Uani 1 1 d .
H225 H 0.3525 0.2852 0.121 0.113 Uiso 1 1 calc R
C226 C 0.3186(2) 0.2601(5) 0.1670(3) 0.085(3) Uani 1 1 d .
C22 C 0.3009(2) 0.1898(6) 0.1402(3) 0.110(4) Uani 1 1 d D
H22A H 0.3021 0.2026 0.1087 0.132 Uiso 1 1 calc R
H22B H 0.276 0.1884 0.1456 0.132 Uiso 1 1 calc R
O231 O 0.29120(12) 0.2017(4) 0.30555(17) 0.0884(19) Uani 1 1 d .
C231 C 0.3222(2) 0.2199(6) 0.3253(3) 0.085(3) Uani 1 1 d U
C232 C 0.3393(2) 0.1656(6) 0.3575(3) 0.092(3) Uani 1 1 d U
C233 C 0.3727(2) 0.1817(6) 0.3781(3) 0.106(3) Uani 1 1 d U
H233 H 0.3834 0.1423 0.3988 0.127 Uiso 1 1 calc R
C234 C 0.3894(2) 0.2536(7) 0.3683(3) 0.120(4) Uani 1 1 d DU
S23 S 0.43039(10) 0.2771(4) 0.39344(16) 0.220(2) Uani 1 1 d DU
O232 O 0.4454(2) 0.2050(6) 0.4137(3) 0.234(5) Uani 1 1 d DU
O233 O 0.4494(2) 0.3062(9) 0.3581(3) 0.297(5) Uani 1 1 d DU
O234 O 0.4277(3) 0.3445(7) 0.4178(4) 0.282(6) Uani 1 1 d DU
C235 C 0.3734(3) 0.3077(7) 0.3353(3) 0.120(4) Uani 1 1 d U
H235 H 0.3859 0.3557 0.3262 0.144 Uiso 1 1 calc R
C236 C 0.3403(2) 0.2931(6) 0.3161(3) 0.093(3) Uani 1 1 d DU
C23 C 0.3232(3) 0.3566(7) 0.2806(3) 0.119(4) Uani 1 1 d DU
H23A H 0.2976 0.3534 0.2804 0.143 Uiso 1 1 calc R
H23B H 0.3304 0.4155 0.2888 0.143 Uiso 1 1 calc R
O241 O 0.28700(13) 0.0337(4) 0.28365(16) 0.0895(19) Uani 1 1 d .
C241 C 0.3165(2) -0.0102(6) 0.2968(3) 0.085(3) Uani 1 1 d U
C242 C 0.3263(2) -0.0786(6) 0.2691(3) 0.085(3) Uani 1 1 d U
C243 C 0.3564(2) -0.1178(5) 0.2823(3) 0.090(3) Uani 1 1 d U
H243 H 0.3651 -0.1599 0.2638 0.108 Uiso 1 1 calc R
C244 C 0.37616(19) -0.0983(5) 0.3236(3) 0.094(3) Uani 1 1 d DU
S24 S 0.41281(8) -0.1598(3) 0.34064(15) 0.1784(17) Uani 1 1 d DU
O242 O 0.4135(3) -0.2298(7) 0.3163(4) 0.288(5) Uani 1 1 d DU
O243 O 0.43982(18) -0.1075(6) 0.3551(4) 0.244(5) Uani 1 1 d DU
O244 O 0.4069(2) -0.1947(7) 0.3841(3) 0.255(5) Uani 1 1 d DU
C245 C 0.3637(2) -0.0367(6) 0.3501(3) 0.087(3) Uani 1 1 d U
H245 H 0.3761 -0.0239 0.3776 0.104 Uiso 1 1 calc R
C246 C 0.3339(2) 0.0061(6) 0.3374(3) 0.084(3) Uani 1 1 d U
C24 C 0.3246(2) 0.0790(6) 0.3671(3) 0.100(3) Uani 1 1 d .
H24A H 0.299 0.0837 0.3652 0.12 Uiso 1 1 calc R
H24B H 0.3328 0.0636 0.3977 0.12 Uiso 1 1 calc R
P3 P 0.24686(5) 0.48554(13) 0.11523(6) 0.0635(6) Uani 1 1 d .
C311 C 0.22119(16) 0.5695(4) 0.08822(19) 0.0512(18) Uani 1 1 d DU
C312 C 0.20754(18) 0.5563(5) 0.0457(2) 0.070(2) Uani 1 1 d DU
H312 H 0.2144 0.5084 0.0296 0.084 Uiso 1 1 calc R
C313 C 0.18326(19) 0.6150(4) 0.0267(2) 0.078(2) Uani 1 1 d DU
H313 H 0.1718 0.6043 -0.0016 0.093 Uiso 1 1 calc R
C314 C 0.17600(18) 0.6875(4) 0.0486(2) 0.066(2) Uani 1 1 d DU
H314 H 0.1608 0.729 0.0346 0.079 Uiso 1 1 calc R
C315 C 0.19007(18) 0.7008(4) 0.0900(2) 0.068(2) Uani 1 1 d DU
H315 H 0.1837 0.7498 0.1056 0.082 Uiso 1 1 calc R
C316 C 0.21414(18) 0.6424(4) 0.1101(2) 0.069(2) Uani 1 1 d DU
H316 H 0.2254 0.6534 0.1385 0.083 Uiso 1 1 calc R
C321 C 0.27383(19) 0.4409(4) 0.0770(2) 0.070(2) Uani 1 1 d DU
C322 C 0.29656(18) 0.4948(5) 0.0577(2) 0.079(2) Uani 1 1 d DU
H322 H 0.2973 0.5542 0.064 0.094 Uiso 1 1 calc R
C323 C 0.3187(2) 0.4588(5) 0.0282(2) 0.090(3) Uani 1 1 d DU
H323 H 0.334 0.4943 0.0137 0.108 Uiso 1 1 calc R
C324 C 0.3179(2) 0.3746(5) 0.0207(2) 0.092(3) Uani 1 1 d DU
H324 H 0.3337 0.3511 0.002 0.11 Uiso 1 1 calc R
C325 C 0.2955(2) 0.3215(5) 0.0389(2) 0.086(3) Uani 1 1 d DU
H325 H 0.2952 0.2622 0.0323 0.103 Uiso 1 1 calc R
C326 C 0.2728(2) 0.3554(5) 0.0676(2) 0.080(2) Uani 1 1 d DU
H326 H 0.2568 0.3192 0.0804 0.095 Uiso 1 1 calc R
C331 C 0.27081(18) 0.5243(5) 0.1636(2) 0.071(2) Uani 1 1 d DU
C332 C 0.3059(2) 0.5432(5) 0.1648(2) 0.088(3) Uani 1 1 d DU
H332 H 0.3179 0.5344 0.1395 0.106 Uiso 1 1 calc R
C333 C 0.3235(2) 0.5750(6) 0.2028(2) 0.100(3) Uani 1 1 d DU
H333 H 0.3476 0.5881 0.2033 0.12 Uiso 1 1 calc R
C334 C 0.3069(2) 0.5882(6) 0.2399(2) 0.102(3) Uani 1 1 d DU
H334 H 0.3193 0.6104 0.2658 0.122 Uiso 1 1 calc R
C335 C 0.2720(2) 0.5686(6) 0.2392(2) 0.104(3) Uani 1 1 d DU
H335 H 0.2604 0.5773 0.2648 0.124 Uiso 1 1 calc R
C336 C 0.2532(2) 0.5360(6) 0.2013(2) 0.091(3) Uani 1 1 d DU
H336 H 0.2292 0.5223 0.2012 0.109 Uiso 1 1 calc R
C341 C 0.21781(18) 0.4045(5) 0.1310(2) 0.067(2) Uani 1 1 d DU
C342 C 0.2306(2) 0.3425(4) 0.1605(2) 0.077(2) Uani 1 1 d DU
H342 H 0.2545 0.342 0.1711 0.093 Uiso 1 1 calc R
C343 C 0.2084(2) 0.2815(5) 0.1746(2) 0.098(3) Uani 1 1 d DU
H343 H 0.2169 0.2393 0.1952 0.117 Uiso 1 1 calc R
C344 C 0.1749(2) 0.2822(5) 0.1591(3) 0.109(3) Uani 1 1 d DU
H344 H 0.1595 0.2407 0.1691 0.131 Uiso 1 1 calc R
C345 C 0.1621(2) 0.3423(5) 0.1287(3) 0.108(3) Uani 1 1 d DU
H345 H 0.1384 0.3401 0.1171 0.129 Uiso 1 1 calc R
C346 C 0.18345(19) 0.4052(5) 0.1152(3) 0.084(2) Uani 1 1 d DU
H346 H 0.1745 0.4483 0.0954 0.1 Uiso 1 1 calc R
P4 P 0.25234(6) 0.50957(13) 0.39426(6) 0.0636(6) Uani 1 1 d U
C411 C 0.27659(19) 0.4311(5) 0.4269(2) 0.070(2) Uani 1 1 d DU
C412 C 0.30747(19) 0.4003(5) 0.4125(2) 0.082(2) Uani 1 1 d DU
H412 H 0.3163 0.4217 0.3867 0.098 Uiso 1 1 calc R
C413 C 0.3251(2) 0.3358(5) 0.4381(2) 0.094(3) Uani 1 1 d DU
H413 H 0.3462 0.3131 0.4295 0.112 Uiso 1 1 calc R
C414 C 0.3123(2) 0.3059(5) 0.4749(3) 0.097(3) Uani 1 1 d DU
H414 H 0.3255 0.2661 0.4931 0.116 Uiso 1 1 calc R
C415 C 0.2804(2) 0.3326(5) 0.4862(2) 0.083(2) Uani 1 1 d DU
H415 H 0.2709 0.3073 0.5106 0.099 Uiso 1 1 calc R
C416 C 0.2622(2) 0.3954(5) 0.4627(2) 0.073(2) Uani 1 1 d DU
H416 H 0.2402 0.4141 0.4706 0.088 Uiso 1 1 calc R
C421 C 0.28152(17) 0.5904(4) 0.3787(2) 0.0578(18) Uani 1 1 d DU
C422 C 0.26908(17) 0.6505(4) 0.34728(19) 0.0553(19) Uani 1 1 d DU
H422 H 0.2461 0.6458 0.3334 0.066 Uiso 1 1 calc R
C423 C 0.28990(18) 0.7153(5) 0.3366(2) 0.073(2) Uani 1 1 d DU
H423 H 0.2814 0.7558 0.3151 0.088 Uiso 1 1 calc R
C424 C 0.32245(19) 0.7229(5) 0.3561(2) 0.075(2) Uani 1 1 d DU
H424 H 0.3368 0.7686 0.3482 0.09 Uiso 1 1 calc R
C425 C 0.3351(2) 0.6651(5) 0.3874(2) 0.082(3) Uani 1 1 d DU
H425 H 0.3582 0.6711 0.401 0.098 Uiso 1 1 calc R
C426 C 0.31465(18) 0.5988(5) 0.3991(2) 0.066(2) Uani 1 1 d DU
H426 H 0.3233 0.5593 0.421 0.08 Uiso 1 1 calc R
C431 C 0.22953(18) 0.4638(4) 0.3474(2) 0.061(2) Uani 1 1 d DU
C432 C 0.24014(19) 0.3855(4) 0.3312(2) 0.062(2) Uani 1 1 d DU
H432 H 0.2595 0.356 0.3454 0.075 Uiso 1 1 calc R
C433 C 0.2219(2) 0.3517(5) 0.2939(2) 0.076(2) Uani 1 1 d DU
H433 H 0.2308 0.3011 0.282 0.091 Uiso 1 1 calc R
C434 C 0.19185(19) 0.3858(5) 0.2727(2) 0.068(2) Uani 1 1 d DU
H434 H 0.179 0.3578 0.2488 0.082 Uiso 1 1 calc R
C435 C 0.1818(2) 0.4635(5) 0.2887(2) 0.076(2) Uani 1 1 d DU
H435 H 0.1622 0.4916 0.2741 0.092 Uiso 1 1 calc R
C436 C 0.19927(18) 0.5029(5) 0.3257(2) 0.068(2) Uani 1 1 d DU
H436 H 0.191 0.5553 0.3363 0.082 Uiso 1 1 calc R
C441 C 0.22152(19) 0.5580(5) 0.4275(2) 0.0639(19) Uani 1 1 d DU
C442 C 0.18788(18) 0.5244(5) 0.4285(2) 0.070(2) Uani 1 1 d DU
H442 H 0.1805 0.4766 0.4109 0.085 Uiso 1 1 calc R
C443 C 0.1659(2) 0.5625(5) 0.4556(2) 0.079(2) Uani 1 1 d DU
H443 H 0.1435 0.5387 0.458 0.095 Uiso 1 1 calc R
C444 C 0.17611(19) 0.6363(5) 0.4798(2) 0.072(2) Uani 1 1 d DU
H444 H 0.1605 0.6619 0.4981 0.087 Uiso 1 1 calc R
C445 C 0.2081(2) 0.6711(5) 0.4771(2) 0.078(2) Uani 1 1 d DU
H445 H 0.2146 0.7215 0.493 0.093 Uiso 1 1 calc R
C446 C 0.2315(2) 0.6328(5) 0.4508(2) 0.076(2) Uani 1 1 d DU
H446 H 0.2538 0.6571 0.4487 0.092 Uiso 1 1 calc R
P5 P 0.25024(5) 0.03820(14) 0.51111(6) 0.0665(6) Uani 1 1 d .
C511 C 0.2676(2) 0.1006(5) 0.5587(2) 0.065(2) Uani 1 1 d U
C512 C 0.2981(2) 0.1461(5) 0.5544(2) 0.077(2) Uani 1 1 d U
H512 H 0.3108 0.1395 0.5294 0.093 Uiso 1 1 calc R
C513 C 0.3094(2) 0.2026(6) 0.5890(3) 0.094(3) Uani 1 1 d U
H513 H 0.3296 0.2367 0.5874 0.112 Uiso 1 1 calc R
C514 C 0.2907(2) 0.2068(5) 0.6246(3) 0.085(3) Uani 1 1 d U
H514 H 0.2993 0.2421 0.6484 0.103 Uiso 1 1 calc R
C515 C 0.2603(2) 0.1639(6) 0.6283(3) 0.086(3) Uani 1 1 d U
H515 H 0.2474 0.1712 0.653 0.103 Uiso 1 1 calc R
C516 C 0.2492(2) 0.1091(5) 0.5942(2) 0.074(2) Uani 1 1 d U
H516 H 0.2285 0.077 0.5957 0.089 Uiso 1 1 calc R
C521 C 0.21831(18) -0.0381(5) 0.5276(2) 0.070(2) Uani 1 1 d DU
C522 C 0.22883(19) -0.0850(5) 0.5651(2) 0.079(2) Uani 1 1 d DU
H522 H 0.2503 -0.0747 0.5821 0.095 Uiso 1 1 calc R
C523 C 0.20573(19) -0.1477(5) 0.5758(3) 0.084(3) Uani 1 1 d DU
H523 H 0.2124 -0.1856 0.5994 0.1 Uiso 1 1 calc R
C524 C 0.1739(2) -0.1561(5) 0.5535(2) 0.084(2) Uani 1 1 d DU
H524 H 0.1581 -0.1959 0.564 0.1 Uiso 1 1 calc R
C525 C 0.1633(2) -0.1100(5) 0.5166(2) 0.095(3) Uani 1 1 d DU
H525 H 0.1413 -0.119 0.5005 0.114 Uiso 1 1 calc R
C526 C 0.1867(2) -0.0494(5) 0.5040(2) 0.081(3) Uani 1 1 d DU
H526 H 0.1807 -0.0154 0.4787 0.097 Uiso 1 1 calc R
C531 C 0.28227(17) -0.0257(4) 0.4904(2) 0.059(2) Uani 1 1 d DU
C532 C 0.31416(19) -0.0450(5) 0.5132(2) 0.077(2) Uani 1 1 d DU
H532 H 0.3197 -0.02 0.5413 0.092 Uiso 1 1 calc R
C533 C 0.3384(2) -0.0992(5) 0.4967(2) 0.092(3) Uani 1 1 d DU
H533 H 0.3597 -0.1117 0.5135 0.11 Uiso 1 1 calc R
C534 C 0.3308(2) -0.1343(5) 0.4559(2) 0.083(3) Uani 1 1 d DU
H534 H 0.3472 -0.1705 0.4438 0.1 Uiso 1 1 calc R
C535 C 0.2993(2) -0.1168(5) 0.4324(3) 0.084(3) Uani 1 1 d DU
H535 H 0.2939 -0.1424 0.4044 0.101 Uiso 1 1 calc R
C536 C 0.27537(18) -0.0623(5) 0.4491(2) 0.072(2) Uani 1 1 d DU
H536 H 0.2541 -0.0498 0.4321 0.086 Uiso 1 1 calc R
C541 C 0.23277(18) 0.1096(4) 0.4701(2) 0.055(2) Uani 1 1 d DU
C542 C 0.2526(2) 0.1336(5) 0.4368(2) 0.075(2) Uani 1 1 d DU
H542 H 0.2745 0.1078 0.4341 0.09 Uiso 1 1 calc R
C543 C 0.2394(2) 0.1976(5) 0.4068(3) 0.085(3) Uani 1 1 d DU
H543 H 0.2531 0.215 0.3842 0.102 Uiso 1 1 calc R
C544 C 0.2071(2) 0.2355(5) 0.4095(2) 0.074(2) Uani 1 1 d DU
H544 H 0.198 0.2751 0.3879 0.089 Uiso 1 1 calc R
C545 C 0.1886(2) 0.2146(5) 0.4438(3) 0.087(3) Uani 1 1 d DU
H545 H 0.1669 0.2414 0.447 0.104 Uiso 1 1 calc R
C546 C 0.2022(2) 0.1519(5) 0.4753(2) 0.081(3) Uani 1 1 d DU
H546 H 0.1899 0.1396 0.5 0.097 Uiso 1 1 calc R
Co1 Co 0 0.90662(11) 0.25 0.0610(5) Uani 1 2 d SDU
Cl1 Cl 0.12574(5) 0.90653(17) 0.27316(8) 0.1011(8) Uani 1 1 d U
C10 C 0.08074(19) 0.9074(6) 0.2653(3) 0.125(2) Uani 1 1 d DU
C12A C 0.0676(2) 0.8272(6) 0.2887(3) 0.149(3) Uani 1 1 d DU
H12C H 0.0799 0.776 0.2792 0.179 Uiso 1 1 calc R
H12D H 0.0731 0.8334 0.3208 0.179 Uiso 1 1 calc R
N13A N 0.02991(18) 0.8156(5) 0.2787(3) 0.166(3) Uani 1 1 d DU
H13C H 0.0217 0.8097 0.3062 0.199 Uiso 1 1 calc RD
C14A C 0.01913(17) 0.7377(6) 0.2563(5) 0.192(4) Uani 1 1 d DU
H14C H 0.0254 0.6883 0.2756 0.231 Uiso 1 1 calc R
H14D H 0.0316 0.7317 0.2296 0.231 Uiso 1 1 calc RD
C12B C 0.0698(2) 0.8979(7) 0.2149(3) 0.149(3) Uani 1 1 d DU
H12E H 0.0828 0.9397 0.1985 0.179 Uiso 1 1 calc R
H12F H 0.0759 0.8399 0.2052 0.179 Uiso 1 1 calc R
N13B N 0.03233(17) 0.9121(7) 0.2050(2) 0.160(3) Uani 1 1 d DU
H13D H 0.0272 0.8585 0.1931 0.192 Uiso 1 1 calc RD
C14B C 0.0165(3) 0.9606(8) 0.1686(3) 0.203(4) Uani 1 1 d DU
H14E H 0.0064 0.9202 0.146 0.244 Uiso 1 1 calc R
H14F H 0.035 0.9932 0.1556 0.244 Uiso 1 1 calc R
C12C C 0.0673(2) 0.9855(6) 0.2848(3) 0.140(3) Uani 1 1 d DU
H12G H 0.0779 1.0356 0.2715 0.168 Uiso 1 1 calc R
H12H H 0.0751 0.9859 0.3165 0.168 Uiso 1 1 calc R
N13C N 0.02899(19) 0.9955(6) 0.2792(3) 0.163(3) Uani 1 1 d DU
H13E H 0.0256 1.0419 0.2603 0.195 Uiso 1 1 calc RD
C14C C 0.0130(3) 1.0251(8) 0.3205(3) 0.201(4) Uani 1 1 d DU
H14G H 0.0029 1.0829 0.3156 0.241 Uiso 1 1 calc RD
H14H H 0.0312 1.028 0.3454 0.241 Uiso 1 1 calc R
Co2 Co 0.5 0.12382(12) 0.25 0.0613(5) Uani 1 2 d SDU
Cl2 Cl 0.37652(5) 0.12293(17) 0.25179(8) 0.1068(9) Uani 1 1 d U
C20 C 0.42095(19) 0.1191(6) 0.2503(3) 0.128(2) Uani 1 1 d DU
C22A C 0.4300(2) 0.1918(6) 0.2244(3) 0.149(3) Uani 1 1 d DU
H22C H 0.4189 0.2433 0.2356 0.179 Uiso 1 1 calc R
H22D H 0.4199 0.1829 0.1938 0.179 Uiso 1 1 calc R
N23A N 0.46761(18) 0.2081(5) 0.2242(3) 0.162(3) Uani 1 1 d DU
H23C H 0.471 0.2061 0.1945 0.195 Uiso 1 1 calc RD
C24A C 0.48125(19) 0.2931(6) 0.2380(4) 0.207(4) Uani 1 1 d DU
H24C H 0.4652 0.319 0.2577 0.249 Uiso 1 1 calc R
H24D H 0.4811 0.33 0.2117 0.249 Uiso 1 1 calc R
C22B C 0.4319(2) 0.0400(6) 0.2255(4) 0.170(3) Uani 1 1 d DU
H22E H 0.4223 -0.0112 0.2389 0.204 Uiso 1 1 calc R
H22F H 0.4213 0.0435 0.1948 0.204 Uiso 1 1 calc R
N23B N 0.46865(19) 0.0288(6) 0.2248(3) 0.172(3) Uani 1 1 d DU
H23D H 0.4736 -0.0155 0.2446 0.206 Uiso 1 1 calc RD
C24B C 0.4847(3) -0.0022(7) 0.1839(3) 0.205(4) Uani 1 1 d DU
H24E H 0.4658 -0.0201 0.1616 0.246 Uiso 1 1 calc R
H24F H 0.4994 -0.0528 0.1916 0.246 Uiso 1 1 calc RD
C22C C 0.4363(2) 0.1140(8) 0.2975(3) 0.159(3) Uani 1 1 d DU
H22G H 0.4279 0.1631 0.3139 0.191 Uiso 1 1 calc R
H22H H 0.428 0.0611 0.3108 0.191 Uiso 1 1 calc R
N23C N 0.47425(17) 0.1143(6) 0.3020(2) 0.155(3) Uani 1 1 d DU
H23E H 0.4781 0.1688 0.3134 0.186 Uiso 1 1 calc R
C24C C 0.4931(3) 0.0660(8) 0.3361(3) 0.185(4) Uani 1 1 d DU
H24G H 0.4766 0.0384 0.3545 0.222 Uiso 1 1 calc R
H24H H 0.5083 0.1046 0.355 0.222 Uiso 1 1 calc R
Na1 Na 0.5 0.6414(4) 0.25 0.172(3) Uani 1 2 d SU
Na2 Na 0.01931(8) 0.5127(2) 0.47981(11) 0.0738(11) Uani 0.5 1 d PU
O1 O 0.1333(2) 0.3732(5) 0.3898(4) 0.271(6) Uani 1 1 d .
O2 O 0.1191(4) 0.4938(7) 0.1915(4) 0.316(7) Uani 1 1 d .
O3 O 0.0952(2) 0.7740(5) 0.4425(2) 0.169(3) Uani 1 1 d .
O4 O 0.0899(4) 0.2314(6) 0.3439(4) 0.277(6) Uani 1 1 d .
O5 O 0.0929(3) 0.7261(7) 0.5267(3) 0.240(5) Uani 1 1 d U
O6 O 0.01931(8) 0.5127(2) 0.47981(11) 0.0738(11) Uani 0.5 1 d PU

loop_
_atom_site_aniso_label
_atom_site_aniso_U_11
_atom_site_aniso_U_22
_atom_site_aniso_U_33
_atom_site_aniso_U_23
_atom_site_aniso_U_13
_atom_site_aniso_U_12
O111 0.059(3) 0.081(4) 0.050(3) 0.012(3) 0.008(2) 0.011(3)
C111 0.095(5) 0.070(5) 0.052(4) 0.016(4) 0.027(4) -0.004(5)
C112 0.110(6) 0.060(5) 0.048(4) 0.011(4) 0.023(4) 0.018(5)
C113 0.104(6) 0.063(5) 0.047(4) 0.010(4) 0.001(4) -0.003(5)
C114 0.074(5) 0.073(6) 0.071(5) -0.004(5) -0.004(4) 0.003(5)
S11 0.1062(19) 0.117(2) 0.0945(18) 0.0038(17) -0.0111(16) -0.0174(18)
O112 0.121(5) 0.306(9) 0.119(5) 0.017(6) 0.008(5) -0.079(6)
O113 0.126(5) 0.155(6) 0.080(4) 0.030(4) -0.002(4) -0.026(5)
O114 0.157(6) 0.145(7) 0.222(8) -0.027(6) -0.108(6) -0.004(6)
C115 0.085(5) 0.097(6) 0.066(5) 0.006(5) 0.014(4) 0.015(5)
C116 0.076(5) 0.093(6) 0.044(4) 0.022(4) 0.003(4) -0.001(5)
C11 0.085(5) 0.079(6) 0.059(5) 0.018(5) 0.018(4) -0.003(5)
O121 0.070(3) 0.061(3) 0.077(3) -0.007(3) 0.008(3) -0.006(3)
C121 0.074(5) 0.047(4) 0.056(4) 0.001(4) -0.003(4) 0.010(4)
C122 0.076(5) 0.051(4) 0.048(4) 0.003(4) 0.005(4) -0.003(4)
C123 0.079(5) 0.058(5) 0.068(5) 0.009(4) 0.012(4) 0.009(4)
C124 0.073(5) 0.061(5) 0.059(4) 0.011(4) 0.002(4) 0.011(4)
S12 0.1022(17) 0.0841(17) 0.0974(16) 0.0204(15) 0.0174(14) -0.0151(15)
O122 0.141(5) 0.104(5) 0.203(6) 0.068(5) 0.014(5) -0.024(4)
O123 0.180(5) 0.164(6) 0.142(5) -0.012(5) 0.070(4) -0.067(5)
O124 0.094(4) 0.150(5) 0.138(5) 0.048(4) -0.002(4) -0.028(4)
C125 0.081(5) 0.052(5) 0.068(5) 0.004(4) 0.003(4) -0.002(4)
C126 0.073(5) 0.053(5) 0.055(4) 0.012(4) -0.004(4) 0.021(4)
C12 0.090(6) 0.098(7) 0.049(5) 0.001(5) 0.010(4) 0.012(5)
O131 0.089(4) 0.067(4) 0.099(4) 0.004(3) 0.034(3) 0.001(3)
C131 0.079(5) 0.064(5) 0.069(4) -0.015(4) 0.024(4) -0.008(4)
C132 0.083(5) 0.063(5) 0.076(5) -0.010(4) 0.026(4) -0.021(4)
C133 0.089(6) 0.072(6) 0.081(5) -0.012(5) 0.003(5) -0.003(5)
C134 0.073(5) 0.064(5) 0.068(5) -0.012(4) 0.008(4) -0.017(4)
S13 0.0974(17) 0.120(2) 0.0819(15) -0.0095(16) 0.0263(13) 0.0166(17)
O132 0.125(5) 0.253(8) 0.105(5) -0.037(5) 0.037(4) 0.053(6)
O133 0.115(5) 0.118(5) 0.121(5) 0.011(4) 0.032(4) 0.028(4)
O134 0.112(5) 0.152(6) 0.161(6) 0.014(5) 0.066(4) 0.003(5)
C135 0.088(5) 0.069(5) 0.067(5) 0.003(4) 0.008(4) -0.010(5)
C136 0.090(5) 0.061(5) 0.061(4) 0.005(4) 0.018(4) -0.010(5)
C13 0.072(5) 0.074(6) 0.071(5) -0.003(5) 0.013(4) -0.005(5)
O141 0.049(3) 0.081(4) 0.098(4) 0.021(3) 0.005(3) 0.004(3)
C141 0.072(5) 0.072(6) 0.069(5) 0.002(5) 0.020(4) -0.028(5)
C142 0.064(5) 0.061(5) 0.087(5) 0.006(5) 0.029(4) -0.006(4)
C143 0.061(5) 0.092(7) 0.089(6) 0.029(5) 0.012(4) -0.005(5)
C144 0.085(6) 0.090(7) 0.083(6) 0.031(5) 0.028(5) 0.041(5)
S14 0.128(2) 0.197(3) 0.196(3) 0.102(3) 0.087(2) 0.085(2)
O142 0.135(6) 0.310(10) 0.146(6) 0.028(7) 0.004(5) 0.125(6)
O143 0.119(5) 0.226(7) 0.184(6) 0.074(6) 0.059(4) 0.057(5)
O144 0.159(7) 0.224(8) 0.315(9) 0.159(8) 0.062(7) 0.062(7)
C145 0.109(7) 0.066(6) 0.128(7) 0.047(6) 0.063(6) 0.042(5)
C146 0.107(6) 0.087(7) 0.066(5) 0.000(5) 0.027(5) -0.035(6)
C14 0.133(7) 0.065(6) 0.104(7) 0.014(5) 0.051(6) 0.005(6)
O211 0.158(6) 0.106(5) 0.110(5) 0.028(4) 0.045(4) 0.020(5)
C211 0.115(6) 0.069(6) 0.083(5) 0.020(5) 0.016(5) 0.002(5)
C212 0.122(6) 0.059(5) 0.083(5) 0.008(5) 0.015(5) -0.006(5)
C213 0.097(6) 0.077(6) 0.110(6) 0.026(5) 0.000(5) -0.013(5)
C214 0.095(6) 0.104(7) 0.127(6) 0.041(6) 0.021(5) -0.006(6)
S21 0.148(2) 0.205(4) 0.253(4) 0.096(3) 0.114(2) 0.056(3)
O212 0.247(9) 0.310(12) 0.299(10) 0.029(10) 0.154(8) 0.062(9)
O213 0.184(7) 0.263(10) 0.329(9) 0.074(9) 0.160(7) 0.017(7)
O214 0.156(6) 0.261(9) 0.300(9) 0.137(8) 0.108(6) 0.101(7)
C215 0.100(6) 0.085(6) 0.112(6) 0.017(6) 0.006(5) 0.000(5)
C216 0.101(6) 0.096(7) 0.086(5) 0.017(5) 0.016(5) -0.014(6)
C21 0.094(6) 0.075(6) 0.074(5) 0.005(5) 0.006(5) -0.035(5)
O221 0.112(5) 0.115(5) 0.084(4) 0.022(4) -0.002(4) -0.023(4)
C221 0.094(7) 0.100(8) 0.075(6) 0.006(6) 0.009(5) -0.001(6)
C222 0.157(9) 0.077(7) 0.084(6) -0.010(6) 0.015(6) -0.014(7)
C223 0.105(7) 0.055(6) 0.132(8) 0.007(6) 0.019(6) 0.006(5)
C224 0.115(8) 0.071(7) 0.099(7) 0.020(6) 0.004(6) 0.018(6)
S22 0.0908(19) 0.177(3) 0.145(2) 0.049(2) 0.0133(17) 0.001(2)
O222 0.126(5) 0.271(7) 0.187(6) 0.050(6) 0.006(5) -0.046(6)
O223 0.148(5) 0.192(7) 0.244(7) 0.032(6) 0.073(5) 0.012(5)
O224 0.131(5) 0.219(7) 0.219(6) 0.094(6) 0.011(5) -0.013(5)
C225 0.125(8) 0.087(7) 0.069(6) 0.008(5) 0.002(6) 0.001(6)
C226 0.136(8) 0.060(6) 0.058(5) 0.003(5) -0.003(5) -0.026(6)
C22 0.128(8) 0.139(10) 0.064(6) 0.020(6) 0.013(5) -0.013(8)
O231 0.057(3) 0.122(5) 0.085(4) 0.006(4) 0.002(3) -0.005(4)
C231 0.109(6) 0.079(6) 0.070(5) 0.010(5) 0.029(5) 0.021(5)
C232 0.092(6) 0.104(7) 0.085(6) -0.017(5) 0.027(5) -0.016(6)
C233 0.098(6) 0.098(7) 0.120(7) -0.010(6) 0.004(6) -0.011(6)
C234 0.101(7) 0.118(8) 0.137(7) 0.005(7) -0.004(6) 0.008(6)
S23 0.120(3) 0.284(6) 0.241(5) 0.050(4) -0.062(3) -0.050(3)
O232 0.141(7) 0.323(12) 0.219(9) 0.037(9) -0.074(6) 0.028(8)
O233 0.174(8) 0.414(13) 0.292(11) 0.117(10) -0.032(8) -0.115(9)
O234 0.178(8) 0.312(13) 0.330(12) -0.010(11) -0.108(9) -0.043(9)
C235 0.108(7) 0.106(7) 0.146(8) 0.002(7) 0.006(6) -0.008(6)
C236 0.092(6) 0.099(6) 0.087(5) -0.020(5) 0.008(5) 0.007(5)
C23 0.154(8) 0.126(8) 0.081(6) -0.001(6) 0.032(6) 0.009(7)
O241 0.061(3) 0.125(5) 0.082(4) 0.028(4) 0.004(3) 0.027(3)
C241 0.080(5) 0.091(6) 0.088(5) 0.012(5) 0.036(4) -0.019(5)
C242 0.075(5) 0.092(6) 0.089(5) 0.025(5) 0.019(5) -0.001(5)
C243 0.086(6) 0.068(6) 0.118(6) 0.015(5) 0.025(5) 0.012(5)
C244 0.072(5) 0.091(6) 0.120(6) 0.035(6) 0.013(5) 0.011(5)
S24 0.086(2) 0.190(4) 0.255(4) 0.061(3) -0.006(3) 0.047(2)
O242 0.210(8) 0.305(11) 0.339(12) -0.012(10) -0.024(9) 0.180(8)
O243 0.062(5) 0.218(9) 0.446(12) 0.121(9) -0.007(7) 0.019(6)
O244 0.167(8) 0.277(10) 0.313(11) 0.131(9) -0.017(8) 0.063(8)
C245 0.079(6) 0.086(6) 0.094(6) 0.007(5) 0.002(5) -0.006(5)
C246 0.073(5) 0.095(6) 0.085(5) 0.006(5) 0.013(5) 0.001(5)
C24 0.083(6) 0.147(9) 0.069(5) 0.030(6) 0.006(5) 0.037(7)
P3 0.0832(14) 0.0554(13) 0.0529(11) 0.0015(10) 0.0124(10) 0.0064(12)
C311 0.051(4) 0.045(4) 0.059(4) 0.009(3) 0.012(3) -0.001(3)
C312 0.083(5) 0.072(5) 0.057(4) 0.005(4) 0.017(4) 0.014(4)
C313 0.094(5) 0.070(5) 0.069(4) 0.007(4) 0.011(4) 0.016(4)
C314 0.085(5) 0.061(5) 0.054(4) 0.010(4) 0.020(3) 0.003(4)
C315 0.098(5) 0.055(4) 0.054(4) 0.016(4) 0.023(4) 0.011(4)
C316 0.088(5) 0.058(5) 0.065(4) 0.003(4) 0.022(4) 0.005(4)
C321 0.086(5) 0.070(5) 0.054(4) 0.006(4) 0.010(4) 0.014(4)
C322 0.090(5) 0.077(5) 0.074(5) 0.008(4) 0.030(4) 0.013(4)
C323 0.102(6) 0.101(5) 0.069(5) -0.002(5) 0.016(4) 0.011(5)
C324 0.121(7) 0.094(6) 0.060(5) 0.006(5) 0.014(4) 0.039(5)
C325 0.125(7) 0.076(5) 0.058(5) 0.013(4) 0.007(4) 0.034(5)
C326 0.130(7) 0.066(5) 0.042(4) 0.016(4) 0.003(4) 0.020(5)
C331 0.090(4) 0.072(5) 0.052(4) -0.004(4) 0.012(4) 0.026(4)
C332 0.106(5) 0.095(6) 0.063(4) -0.017(4) 0.002(4) 0.020(5)
C333 0.105(5) 0.108(7) 0.084(5) -0.020(5) -0.011(4) 0.016(5)
C334 0.133(5) 0.104(7) 0.065(4) -0.019(5) -0.009(5) 0.027(6)
C335 0.137(6) 0.115(7) 0.059(4) -0.029(5) 0.007(5) 0.019(6)
C336 0.123(5) 0.113(7) 0.035(4) 0.006(4) 0.000(4) 0.022(5)
C341 0.087(4) 0.061(5) 0.058(4) 0.008(4) 0.024(4) 0.003(4)
C342 0.128(5) 0.054(5) 0.054(4) -0.006(4) 0.028(4) -0.002(4)
C343 0.156(6) 0.062(5) 0.082(5) 0.002(4) 0.047(5) -0.002(5)
C344 0.141(6) 0.068(5) 0.127(6) -0.003(5) 0.051(5) -0.009(5)
C345 0.114(5) 0.073(6) 0.139(7) -0.003(5) 0.032(5) -0.025(5)
C346 0.091(5) 0.060(5) 0.105(5) -0.001(4) 0.034(4) -0.005(4)
P4 0.0863(14) 0.0520(13) 0.0526(11) -0.0020(10) 0.0072(10) 0.0055(11)
C411 0.095(5) 0.058(4) 0.054(4) 0.003(3) -0.006(3) 0.015(4)
C412 0.102(5) 0.072(5) 0.069(5) -0.001(4) -0.012(4) 0.024(4)
C413 0.132(6) 0.057(5) 0.089(5) 0.004(4) -0.003(4) 0.024(5)
C414 0.131(6) 0.064(5) 0.093(5) 0.014(5) -0.010(5) 0.016(5)
C415 0.114(6) 0.057(5) 0.075(5) 0.017(4) -0.001(4) 0.006(5)
C416 0.107(5) 0.063(5) 0.045(4) -0.004(3) -0.010(4) 0.001(4)
C421 0.072(4) 0.055(4) 0.046(4) -0.006(3) 0.006(3) 0.012(3)
C422 0.072(4) 0.049(4) 0.044(4) -0.007(3) 0.002(3) 0.005(3)
C423 0.083(5) 0.055(5) 0.084(5) -0.004(4) 0.017(4) -0.004(4)
C424 0.085(5) 0.072(5) 0.069(5) -0.016(4) 0.014(4) -0.002(5)
C425 0.085(5) 0.072(6) 0.089(6) -0.016(4) 0.013(4) 0.000(4)
C426 0.083(5) 0.059(5) 0.054(4) -0.014(4) -0.008(4) 0.006(4)
C431 0.070(5) 0.052(4) 0.061(4) -0.010(3) 0.005(3) 0.006(4)
C432 0.080(5) 0.047(4) 0.059(4) 0.002(4) 0.003(4) 0.008(4)
C433 0.107(6) 0.066(5) 0.055(4) -0.015(4) 0.005(4) 0.012(4)
C434 0.075(5) 0.062(5) 0.068(5) 0.006(4) 0.012(4) -0.002(4)
C435 0.080(6) 0.064(5) 0.082(5) 0.007(4) -0.009(4) 0.008(4)
C436 0.082(5) 0.068(5) 0.055(4) -0.003(4) 0.012(3) 0.012(4)
C441 0.091(4) 0.058(4) 0.043(4) 0.004(3) 0.012(3) 0.007(4)
C442 0.083(4) 0.080(5) 0.049(4) 0.003(4) 0.008(4) 0.013(4)
C443 0.095(5) 0.095(5) 0.046(4) 0.008(4) 0.009(4) 0.014(4)
C444 0.092(5) 0.077(5) 0.048(4) 0.008(4) 0.014(4) 0.028(4)
C445 0.110(5) 0.066(5) 0.058(4) -0.003(4) 0.012(4) 0.025(4)
C446 0.105(5) 0.070(5) 0.057(4) -0.002(4) 0.023(4) 0.001(4)
P5 0.0839(14) 0.0517(13) 0.0670(12) 0.0002(11) 0.0239(11) -0.0026(12)
C511 0.106(5) 0.044(5) 0.046(4) 0.002(4) 0.010(4) 0.000(4)
C512 0.121(6) 0.046(5) 0.067(5) 0.004(4) 0.020(4) -0.015(5)
C513 0.120(6) 0.080(6) 0.081(5) -0.011(5) 0.013(5) -0.024(5)
C514 0.128(6) 0.049(5) 0.077(5) -0.016(4) 0.000(5) 0.013(5)
C515 0.106(6) 0.087(7) 0.066(5) -0.019(4) 0.018(5) 0.016(5)
C516 0.088(5) 0.084(6) 0.050(4) 0.003(4) 0.001(4) 0.006(5)
C521 0.088(5) 0.057(5) 0.072(5) 0.006(4) 0.036(4) 0.001(4)
C522 0.082(5) 0.072(6) 0.088(5) 0.033(5) 0.025(4) 0.000(4)
C523 0.104(6) 0.055(5) 0.095(6) 0.023(5) 0.024(4) 0.010(5)
C524 0.109(5) 0.063(5) 0.086(5) 0.001(4) 0.045(4) -0.018(5)
C525 0.126(6) 0.105(7) 0.058(5) 0.009(5) 0.026(4) -0.035(5)
C526 0.114(6) 0.063(6) 0.067(5) 0.009(4) 0.016(4) -0.005(5)
C531 0.069(4) 0.045(5) 0.069(4) -0.001(4) 0.032(3) 0.001(4)
C532 0.079(5) 0.081(6) 0.072(5) -0.005(4) 0.016(4) 0.016(5)
C533 0.096(6) 0.105(7) 0.074(5) -0.004(5) 0.006(4) 0.041(5)
C534 0.094(5) 0.081(6) 0.077(5) 0.003(4) 0.027(4) 0.029(5)
C535 0.102(6) 0.070(6) 0.085(5) -0.025(5) 0.024(4) -0.003(5)
C536 0.059(4) 0.079(6) 0.078(5) -0.016(4) 0.014(4) 0.003(4)
C541 0.074(5) 0.046(5) 0.045(4) 0.007(4) 0.004(3) 0.000(4)
C542 0.100(6) 0.054(5) 0.070(5) 0.006(4) 0.009(4) -0.008(5)
C543 0.112(6) 0.066(6) 0.079(5) 0.014(4) 0.016(5) -0.016(5)
C544 0.103(6) 0.040(5) 0.076(5) 0.012(4) -0.008(5) -0.007(4)
C545 0.098(6) 0.068(6) 0.094(6) -0.006(5) 0.010(5) 0.012(5)
C546 0.114(6) 0.071(6) 0.062(5) 0.004(4) 0.030(5) 0.014(5)
Co1 0.0564(10) 0.0510(11) 0.0793(11) 0 0.0265(9) 0
Cl1 0.0561(12) 0.128(2) 0.1234(17) 0.0231(16) 0.0313(12) 0.0081(14)
C10 0.072(4) 0.154(5) 0.153(5) 0.010(5) 0.024(4) 0.012(4)
C12A 0.084(5) 0.152(6) 0.210(6) 0.037(5) 0.008(5) 0.009(5)
N13A 0.100(5) 0.144(5) 0.246(6) 0.045(5) -0.028(5) 0.001(5)
C14A 0.119(7) 0.159(7) 0.282(8) 0.003(7) -0.060(7) 0.007(6)
C12B 0.084(5) 0.219(6) 0.148(5) 0.001(5) 0.027(5) 0.021(5)
N13B 0.092(4) 0.257(6) 0.135(4) 0.006(4) 0.034(4) 0.020(5)
C14B 0.162(7) 0.273(8) 0.179(7) 0.043(7) 0.041(7) 0.022(7)
C12C 0.079(5) 0.157(6) 0.183(6) -0.028(5) 0.004(5) -0.001(5)
N13C 0.101(5) 0.165(5) 0.220(5) -0.073(5) 0.005(5) -0.012(5)
C14C 0.140(7) 0.226(8) 0.235(8) -0.083(7) 0.018(7) -0.018(7)
Co2 0.0386(9) 0.0812(14) 0.0636(11) 0 0.0022(8) 0
Cl2 0.0570(13) 0.126(2) 0.140(2) 0.0116(18) 0.0197(13) -0.0047(14)
C20 0.064(4) 0.165(5) 0.161(5) 0.004(5) 0.038(4) -0.015(4)
C22A 0.073(5) 0.174(6) 0.200(6) 0.053(5) 0.018(5) 0.002(5)
N23A 0.096(5) 0.172(5) 0.217(5) 0.073(5) -0.001(5) -0.004(5)
C24A 0.147(7) 0.219(8) 0.248(8) 0.048(8) -0.021(7) -0.008(7)
C22B 0.091(5) 0.193(6) 0.226(6) -0.036(6) 0.017(5) -0.020(5)
N23B 0.100(5) 0.186(5) 0.230(5) -0.059(5) 0.020(5) -0.039(5)
C24B 0.157(7) 0.212(8) 0.245(8) -0.065(7) 0.020(7) -0.042(7)
C22C 0.093(5) 0.215(6) 0.173(6) 0.013(6) 0.035(5) -0.002(5)
N23C 0.109(5) 0.216(6) 0.141(4) 0.022(4) 0.021(4) 0.008(5)
C24C 0.141(7) 0.234(8) 0.178(7) 0.004(7) 0.005(6) 0.037(7)
Na1 0.128(4) 0.078(4) 0.333(7) 0 0.151(4) 0
Na2 0.0541(18) 0.071(2) 0.106(2) 0.010(2) 0.0566(17) -0.0116(18)
O1 0.108(6) 0.133(7) 0.540(17) 0.118(9) -0.134(8) -0.035(5)
O2 0.448(18) 0.194(11) 0.286(14) -0.013(10) -0.071(13) -0.035(13)
O3 0.223(8) 0.167(8) 0.127(6) 0.017(5) 0.067(5) -0.008(7)
O4 0.482(17) 0.099(7) 0.260(11) 0.017(8) 0.086(11) 0.046(10)
O5 0.237(7) 0.255(8) 0.230(7) 0.024(7) 0.033(6) -0.017(7)
O6 0.0541(18) 0.071(2) 0.106(2) 0.010(2) 0.0566(17) -0.0116(18)

loop_
_atom_type_symbol
_atom_type_description
_atom_type_scat_dispersion_real
_atom_type_scat_dispersion_imag
_atom_type_scat_source
C C 0.0181 0.0091 'International Tables Vol C Tables 4.2.6.8 and 6.1.1.4'
H H 0 0 'International Tables Vol C Tables 4.2.6.8 and 6.1.1.4'
N N 0.0311 0.018 'International Tables Vol C Tables 4.2.6.8 and 6.1.1.4'
O O 0.0492 0.0322 'International Tables Vol C Tables 4.2.6.8 and 6.1.1.4'
P P 0.2955 0.4335 'International Tables Vol C Tables 4.2.6.8 and 6.1.1.4'
S S 0.3331 0.5567 'International Tables Vol C Tables 4.2.6.8 and 6.1.1.4'
Cl Cl 0.3639 0.7018 'International Tables Vol C Tables 4.2.6.8 and 6.1.1.4'
Co Co -2.3653 3.6143 'International Tables Vol C Tables 4.2.6.8 and 6.1.1.4'
Na Na 0.1353 0.1239 'International Tables Vol C Tables 4.2.6.8 and 6.1.1.4'

loop_
_geom_angle_atom_site_label_1
_geom_angle_atom_site_label_2
_geom_angle_atom_site_label_3
_geom_angle
_geom_angle_site_symmetry_1
_geom_angle_site_symmetry_3
C112 C111 C116 119.8(7) . .
C112 C111 O111 120.1(6) . .
C116 C111 O111 120.1(7) . .
C113 C112 C111 120.8(7) . .
C113 C112 C12 120.2(7) . .
C111 C112 C12 119.0(7) . .
C114 C113 C112 119.9(7) . .
C114 C113 H113 120.1 . .
C112 C113 H113 120.1 . .
C113 C114 C115 119.5(7) . .
C113 C114 S11 120.2(6) . .
C115 C114 S11 120.3(6) . .
O112 S11 O113 108.7(5) . .
O112 S11 O114 111.2(6) . .
O113 S11 O114 110.8(5) . .
O112 S11 C114 108.5(4) . .
O113 S11 C114 110.4(4) . .
O114 S11 C114 107.1(4) . .
C114 C115 C116 121.7(7) . .
C114 C115 H115 119.1 . .
C116 C115 H115 119.1 . .
C115 C116 C111 118.3(8) . .
C115 C116 C11 120.4(7) . .
C111 C116 C11 121.3(7) . .
C116 C11 C142 115.5(6) . .
C116 C11 H11A 108.4 . .
C142 C11 H11A 108.4 . .
C116 C11 H11B 108.4 . .
C142 C11 H11B 108.4 . .
H11A C11 H11B 107.5 . .
C126 C121 C122 123.9(7) . .
C126 C121 O121 118.5(6) . .
C122 C121 O121 117.5(6) . .
C121 C122 C123 118.6(7) . .
C121 C122 C13 122.1(7) . .
C123 C122 C13 119.2(6) . .
C124 C123 C122 120.1(7) . .
C124 C123 H123 119.9 . .
C122 C123 H123 119.9 . .
C123 C124 C125 118.3(6) . .
C123 C124 S12 122.1(5) . .
C125 C124 S12 119.4(6) . .
O122 S12 O124 109.6(5) . .
O122 S12 O123 111.0(5) . .
O124 S12 O123 110.0(4) . .
O122 S12 C124 110.0(4) . .
O124 S12 C124 108.0(4) . .
O123 S12 C124 108.2(4) . .
C126 C125 C124 120.3(7) . .
C126 C125 H125 119.8 . .
C124 C125 H125 119.8 . .
C121 C126 C125 118.5(7) . .
C121 C126 C12 123.5(7) . .
C125 C126 C12 117.9(7) . .
C126 C12 C112 111.0(6) . .
C126 C12 H12A 109.4 . .
C112 C12 H12A 109.4 . .
C126 C12 H12B 109.4 . .
C112 C12 H12B 109.4 . .
H12A C12 H12B 108 . .
O131 C131 C136 119.9(7) . .
O131 C131 C132 122.5(7) . .
C136 C131 C132 117.6(7) . .
C133 C132 C131 121.0(7) . .
C133 C132 C14 116.7(7) . .
C131 C132 C14 122.3(7) . .
C132 C133 C134 119.7(7) . .
C132 C133 H133 120.1 . .
C134 C133 H133 120.1 . .
C135 C134 C133 119.2(7) . .
C135 C134 S13 120.3(6) . .
C133 C134 S13 120.5(6) . .
O132 S13 O133 113.7(5) . .
O132 S13 O134 108.4(5) . .
O133 S13 O134 111.5(4) . .
O132 S13 C134 107.3(4) . .
O133 S13 C134 108.6(4) . .
O134 S13 C134 107.1(4) . .
C134 C135 C136 122.7(7) . .
C134 C135 H135 118.6 . .
C136 C135 H135 118.6 . .
C131 C136 C135 119.4(7) . .
C131 C136 C13 119.0(7) . .
C135 C136 C13 120.9(7) . .
C136 C13 C122 111.3(6) . .
C136 C13 H13A 109.4 . .
C122 C13 H13A 109.4 . .
C136 C13 H13B 109.4 . .
C122 C13 H13B 109.4 . .
H13A C13 H13B 108 . .
O141 C141 C146 122.2(7) . .
O141 C141 C142 119.6(7) . .
C146 C141 C142 118.1(8) . .
C143 C142 C141 116.9(7) . .
C143 C142 C11 120.1(7) . .
C141 C142 C11 122.7(7) . .
C144 C143 C142 124.4(8) . .
C144 C143 H143 117.8 . .
C142 C143 H143 117.8 . .
C145 C144 C143 117.2(8) . .
C145 C144 S14 116.5(7) . .
C143 C144 S14 126.3(7) . .
O142 S14 O143 128.1(5) . .
O142 S14 O144 102.4(6) . .
O143 S14 O144 104.7(6) . .
O142 S14 C144 105.1(5) . .
O143 S14 C144 107.5(4) . .
O144 S14 C144 107.6(5) . .
C144 C145 C146 125.8(9) . .
C144 C145 H145 117.1 . .
C146 C145 H145 117.1 . .
C141 C146 C145 116.8(8) . .
C141 C146 C14 117.7(8) . .
C145 C146 C14 125.0(8) . .
C146 C14 C132 111.7(7) . .
C146 C14 H14A 109.3 . .
C132 C14 H14A 109.3 . .
C146 C14 H14B 109.3 . .
C132 C14 H14B 109.3 . .
H14A C14 H14B 107.9 . .
O211 C211 C216 123.7(8) . .
O211 C211 C212 116.4(7) . .
C216 C211 C212 119.8(8) . .
C213 C212 C211 117.9(8) . .
C213 C212 C22 119.6(8) . .
C211 C212 C22 122.5(8) . .
C212 C213 C214 123.2(8) . .
C212 C213 H213 118.4 . .
C214 C213 H213 118.4 . .
C215 C214 C213 117.7(7) . .
C215 C214 S21 121.2(7) . .
C213 C214 S21 120.9(6) . .
O212 S21 O214 97.8(7) . .
O212 S21 O213 102.6(7) . .
O214 S21 O213 125.5(6) . .
O212 S21 C214 112.6(6) . .
O214 S21 C214 108.2(5) . .
O213 S21 C214 109.4(5) . .
C216 C215 C214 118.8(8) . .
C216 C215 H215 120.6 . .
C214 C215 H215 120.6 . .
C211 C216 C215 122.3(8) . .
C211 C216 C21 121.8(8) . .
C215 C216 C21 115.7(8) . .
C242 C21 C216 113.5(7) . .
C242 C21 H21A 108.9 . .
C216 C21 H21A 108.9 . .
C242 C21 H21B 108.9 . .
C216 C21 H21B 108.9 . .
H21A C21 H21B 107.7 . .
C226 C221 O221 117.7(8) . .
C226 C221 C222 122.4(9) . .
O221 C221 C222 119.9(8) . .
C223 C222 C221 118.0(8) . .
C223 C222 C23 123.0(9) . .
C221 C222 C23 119.1(9) . .
C222 C223 C224 121.6(9) . .
C222 C223 H223 119.2 . .
C224 C223 H223 119.2 . .
C223 C224 C225 118.0(8) . .
C223 C224 S22 121.6(7) . .
C225 C224 S22 120.2(7) . .
O222 S22 O224 128.9(6) . .
O222 S22 O223 92.5(5) . .
O224 S22 O223 105.1(6) . .
O222 S22 C224 108.6(5) . .
O224 S22 C224 110.5(5) . .
O223 S22 C224 107.8(5) . .
C226 C225 C224 120.8(8) . .
C226 C225 H225 119.6 . .
C224 C225 H225 119.6 . .
C221 C226 C225 118.9(8) . .
C221 C226 C22 123.2(8) . .
C225 C226 C22 116.7(8) . .
C226 C22 C212 113.8(7) . .
C226 C22 H22A 108.8 . .
C212 C22 H22A 108.8 . .
C226 C22 H22B 108.8 . .
C212 C22 H22B 108.8 . .
H22A C22 H22B 107.7 . .
O231 C231 C236 122.6(8) . .
O231 C231 C232 122.0(8) . .
C236 C231 C232 115.4(9) . .
C233 C232 C231 123.6(9) . .
C233 C232 C24 114.7(9) . .
C231 C232 C24 121.2(8) . .
C234 C233 C232 119.2(9) . .
C234 C233 H233 120.4 . .
C232 C233 H233 120.4 . .
C233 C234 C235 118.4(9) . .
C233 C234 S23 121.1(8) . .
C235 C234 S23 120.5(8) . .
O234 S23 O232 117.1(8) . .
O234 S23 O233 104.5(8) . .
O232 S23 O233 111.9(7) . .
O234 S23 C234 108.0(7) . .
O232 S23 C234 110.4(6) . .
O233 S23 C234 104.0(6) . .
C236 C235 C234 122.0(10) . .
C236 C235 H235 119 . .
C234 C235 H235 119 . .
C235 C236 C231 121.2(9) . .
C235 C236 C23 120.1(9) . .
C231 C236 C23 118.6(8) . .
C222 C23 C236 113.4(8) . .
C222 C23 H23A 108.9 . .
C236 C23 H23A 108.9 . .
C222 C23 H23B 108.9 . .
C236 C23 H23B 108.9 . .
H23A C23 H23B 107.7 . .
O241 C241 C246 119.7(8) . .
O241 C241 C242 117.5(8) . .
C246 C241 C242 122.5(8) . .
C243 C242 C241 115.6(8) . .
C243 C242 C21 122.3(9) . .
C241 C242 C21 121.4(8) . .
C242 C243 C244 122.3(8) . .
C242 C243 H243 118.9 . .
C244 C243 H243 118.9 . .
C245 C244 C243 118.7(7) . .
C245 C244 S24 121.9(7) . .
C243 C244 S24 119.2(7) . .
O242 S24 O243 128.5(7) . .
O242 S24 O244 102.4(7) . .
O243 S24 O244 96.3(7) . .
O242 S24 C244 110.3(6) . .
O243 S24 C244 109.6(5) . .
O244 S24 C244 106.3(5) . .
C246 C245 C244 120.8(8) . .
C246 C245 H245 119.6 . .
C244 C245 H245 119.6 . .
C245 C246 C241 119.5(9) . .
C245 C246 C24 116.1(8) . .
C241 C246 C24 123.8(8) . .
C232 C24 C246 116.5(7) . .
C232 C24 H24A 108.2 . .
C246 C24 H24A 108.2 . .
C232 C24 H24B 108.2 . .
C246 C24 H24B 108.2 . .
H24A C24 H24B 107.3 . .
C331 P3 C321 113.1(3) . .
C331 P3 C341 107.8(3) . .
C321 P3 C341 108.6(3) . .
C331 P3 C311 110.7(3) . .
C321 P3 C311 108.4(3) . .
C341 P3 C311 108.1(3) . .
C316 C311 C312 121.0(6) . .
C316 C311 P3 120.8(5) . .
C312 C311 P3 118.1(5) . .
C311 C312 C313 118.4(6) . .
C311 C312 H312 120.8 . .
C313 C312 H312 120.8 . .
C314 C313 C312 120.3(7) . .
C314 C313 H313 119.9 . .
C312 C313 H313 119.9 . .
C315 C314 C313 120.7(7) . .
C315 C314 H314 119.7 . .
C313 C314 H314 119.7 . .
C314 C315 C316 120.2(7) . .
C314 C315 H315 119.9 . .
C316 C315 H315 119.9 . .
C311 C316 C315 119.0(6) . .
C311 C316 H316 120.5 . .
C315 C316 H316 120.5 . .
C326 C321 C322 120.7(7) . .
C326 C321 P3 121.0(6) . .
C322 C321 P3 118.3(5) . .
C321 C322 C323 118.2(7) . .
C321 C322 H322 120.9 . .
C323 C322 H322 120.9 . .
C324 C323 C322 119.8(7) . .
C324 C323 H323 120.1 . .
C322 C323 H323 120.1 . .
C323 C324 C325 122.6(8) . .
C323 C324 H324 118.7 . .
C325 C324 H324 118.7 . .
C324 C325 C326 119.0(7) . .
C324 C325 H325 120.5 . .
C326 C325 H325 120.5 . .
C321 C326 C325 119.6(7) . .
C321 C326 H326 120.2 . .
C325 C326 H326 120.2 . .
C332 C331 C336 119.9(6) . .
C332 C331 P3 121.7(5) . .
C336 C331 P3 118.5(5) . .
C331 C332 C333 120.0(7) . .
C331 C332 H332 120 . .
C333 C332 H332 120 . .
C334 C333 C332 121.4(8) . .
C334 C333 H333 119.3 . .
C332 C333 H333 119.3 . .
C333 C334 C335 119.0(7) . .
C333 C334 H334 120.5 . .
C335 C334 H334 120.5 . .
C334 C335 C336 121.4(7) . .
C334 C335 H335 119.3 . .
C336 C335 H335 119.3 . .
C335 C336 C331 118.4(7) . .
C335 C336 H336 120.8 . .
C331 C336 H336 120.8 . .
C346 C341 C342 120.6(7) . .
C346 C341 P3 120.6(5) . .
C342 C341 P3 118.8(5) . .
C343 C342 C341 119.8(7) . .
C343 C342 H342 120.1 . .
C341 C342 H342 120.1 . .
C344 C343 C342 119.5(8) . .
C344 C343 H343 120.3 . .
C342 C343 H343 120.3 . .
C343 C344 C345 121.1(8) . .
C343 C344 H344 119.4 . .
C345 C344 H344 119.4 . .
C346 C345 C344 120.5(8) . .
C346 C345 H345 119.7 . .
C344 C345 H345 119.7 . .
C341 C346 C345 118.4(7) . .
C341 C346 H346 120.8 . .
C345 C346 H346 120.8 . .
C431 P4 C421 110.5(3) . .
C431 P4 C411 111.6(3) . .
C421 P4 C411 109.0(3) . .
C431 P4 C441 109.0(3) . .
C421 P4 C441 108.5(3) . .
C411 P4 C441 108.2(3) . .
C416 C411 C412 121.8(7) . .
C416 C411 P4 119.2(6) . .
C412 C411 P4 118.6(5) . .
C411 C412 C413 116.8(7) . .
C411 C412 H412 121.6 . .
C413 C412 H412 121.6 . .
C414 C413 C412 121.0(8) . .
C414 C413 H413 119.5 . .
C412 C413 H413 119.5 . .
C413 C414 C415 120.6(8) . .
C413 C414 H414 119.7 . .
C415 C414 H414 119.7 . .
C416 C415 C414 120.8(7) . .
C416 C415 H415 119.6 . .
C414 C415 H415 119.6 . .
C415 C416 C411 118.5(7) . .
C415 C416 H416 120.7 . .
C411 C416 H416 120.7 . .
C426 C421 C422 119.4(6) . .
C426 C421 P4 122.0(5) . .
C422 C421 P4 118.4(5) . .
C423 C422 C421 119.9(6) . .
C423 C422 H422 120.1 . .
C421 C422 H422 120.1 . .
C424 C423 C422 120.7(7) . .
C424 C423 H423 119.7 . .
C422 C423 H423 119.7 . .
C423 C424 C425 120.4(7) . .
C423 C424 H424 119.8 . .
C425 C424 H424 119.8 . .
C426 C425 C424 120.4(7) . .
C426 C425 H425 119.8 . .
C424 C425 H425 119.8 . .
C425 C426 C421 119.2(7) . .
C425 C426 H426 120.4 . .
C421 C426 H426 120.4 . .
C432 C431 C436 117.7(6) . .
C432 C431 P4 120.4(5) . .
C436 C431 P4 121.8(5) . .
C433 C432 C431 119.0(7) . .
C433 C432 H432 120.5 . .
C431 C432 H432 120.5 . .
C434 C433 C432 125.2(7) . .
C434 C433 H433 117.4 . .
C432 C433 H433 117.4 . .
C433 C434 C435 115.2(7) . .
C433 C434 H434 122.4 . .
C435 C434 H434 122.4 . .
C434 C435 C436 122.9(7) . .
C434 C435 H435 118.5 . .
C436 C435 H435 118.5 . .
C435 C436 C431 119.8(7) . .
C435 C436 H436 120.1 . .
C431 C436 H436 120.1 . .
C442 C441 C446 120.6(7) . .
C442 C441 P4 121.0(5) . .
C446 C441 P4 118.3(6) . .
C443 C442 C441 118.3(7) . .
C443 C442 H442 120.9 . .
C441 C442 H442 120.9 . .
C442 C443 C444 120.9(8) . .
C442 C443 H443 119.5 . .
C444 C443 H443 119.5 . .
C445 C444 C443 120.6(7) . .
C445 C444 H444 119.7 . .
C443 C444 H444 119.7 . .
C444 C445 C446 120.0(7) . .
C444 C445 H445 120 . .
C446 C445 H445 120 . .
C445 C446 C441 119.4(7) . .
C445 C446 H446 120.3 . .
C441 C446 H446 120.3 . .
C531 P5 C541 109.8(3) . .
C531 P5 C521 104.1(3) . .
C541 P5 C521 112.9(3) . .
C531 P5 C511 112.1(4) . .
C541 P5 C511 108.3(3) . .
C521 P5 C511 109.6(3) . .
C516 C511 C512 122.3(7) . .
C516 C511 P5 120.7(6) . .
C512 C511 P5 116.5(5) . .
C511 C512 C513 116.8(7) . .
C511 C512 H512 121.6 . .
C513 C512 H512 121.6 . .
C514 C513 C512 118.6(8) . .
C514 C513 H513 120.7 . .
C512 C513 H513 120.7 . .
C515 C514 C513 124.5(8) . .
C515 C514 H514 117.8 . .
C513 C514 H514 117.8 . .
C514 C515 C516 116.6(8) . .
C514 C515 H515 121.7 . .
C516 C515 H515 121.7 . .
C511 C516 C515 121.0(8) . .
C511 C516 H516 119.5 . .
C515 C516 H516 119.5 . .
C526 C521 C522 122.8(7) . .
C526 C521 P5 122.1(5) . .
C522 C521 P5 115.0(5) . .
C523 C522 C521 115.3(7) . .
C523 C522 H522 122.4 . .
C521 C522 H522 122.4 . .
C524 C523 C522 121.4(7) . .
C524 C523 H523 119.3 . .
C522 C523 H523 119.3 . .
C523 C524 C525 123.5(7) . .
C523 C524 H524 118.2 . .
C525 C524 H524 118.2 . .
C524 C525 C526 115.8(7) . .
C524 C525 H525 122.1 . .
C526 C525 H525 122.1 . .
C521 C526 C525 120.9(7) . .
C521 C526 H526 119.6 . .
C525 C526 H526 119.6 . .
C532 C531 C536 116.8(6) . .
C532 C531 P5 124.3(5) . .
C536 C531 P5 118.9(5) . .
C531 C532 C533 122.9(7) . .
C531 C532 H532 118.6 . .
C533 C532 H532 118.6 . .
C534 C533 C532 118.9(8) . .
C534 C533 H533 120.5 . .
C532 C533 H533 120.5 . .
C533 C534 C535 119.7(7) . .
C533 C534 H534 120.1 . .
C535 C534 H534 120.1 . .
C534 C535 C536 120.9(7) . .
C534 C535 H535 119.6 . .
C536 C535 H535 119.6 . .
C535 C536 C531 120.7(7) . .
C535 C536 H536 119.6 . .
C531 C536 H536 119.6 . .
C546 C541 C542 119.6(7) . .
C546 C541 P5 119.8(5) . .
C542 C541 P5 119.7(6) . .
C541 C542 C543 118.8(7) . .
C541 C542 H542 120.6 . .
C543 C542 H542 120.6 . .
C544 C543 C542 121.9(7) . .
C544 C543 H543 119 . .
C542 C543 H543 119 . .
C545 C544 C543 118.7(7) . .
C545 C544 H544 120.7 . .
C543 C544 H544 120.7 . .
C544 C545 C546 119.8(8) . .
C544 C545 H545 120.1 . .
C546 C545 H545 120.1 . .
C541 C546 C545 120.9(7) . .
C541 C546 H546 119.6 . .
C545 C546 H546 119.6 . .
N13B Co1 N13B 175.0(7) 4_556 .
N13B Co1 N13C 91.3(4) 4_556 .
N13B Co1 N13C 85.1(4) . .
N13B Co1 N13C 85.1(4) 4_556 4_556
N13B Co1 N13C 91.3(4) . 4_556
N13C Co1 N13C 88.8(5) . 4_556
N13B Co1 N13A 95.9(4) 4_556 .
N13B Co1 N13A 87.8(4) . .
N13C Co1 N13A 91.5(4) . .
N13C Co1 N13A 178.9(4) 4_556 .
N13B Co1 N13A 87.8(4) 4_556 4_556
N13B Co1 N13A 95.9(4) . 4_556
N13C Co1 N13A 178.9(4) . 4_556
N13C Co1 N13A 91.5(4) 4_556 4_556
N13A Co1 N13A 88.2(5) . 4_556
C12C C10 C12A 109.9(7) . .
C12C C10 C12B 113.9(8) . .
C12A C10 C12B 108.0(7) . .
C12C C10 Cl1 109.6(6) . .
C12A C10 Cl1 107.2(6) . .
C12B C10 Cl1 107.9(6) . .
N13A C12A C10 111.3(7) . .
N13A C12A H12C 109.4 . .
C10 C12A H12C 109.4 . .
N13A C12A H12D 109.4 . .
C10 C12A H12D 109.4 . .
H12C C12A H12D 108 . .
C14A N13A C12A 116.0(7) . .
C14A N13A Co1 105.5(6) . .
C12A N13A Co1 121.7(6) . .
C14A N13A H13C 103.8 . .
C12A N13A H13C 103.8 . .
Co1 N13A H13C 103.8 . .
N13A C14A C14A 110.9(7) . 4_556
N13A C14A H14C 109.5 . .
C14A C14A H14C 109.5 4_556 .
N13A C14A H14D 109.5 . .
C14A C14A H14D 109.5 4_556 .
H14C C14A H14D 108.1 . .
N13B C12B C10 110.8(7) . .
N13B C12B H12E 109.5 . .
C10 C12B H12E 109.5 . .
N13B C12B H12F 109.5 . .
C10 C12B H12F 109.5 . .
H12E C12B H12F 108.1 . .
C14B N13B C12B 125.3(8) . .
C14B N13B Co1 108.6(6) . .
C12B N13B Co1 122.3(6) . .
C14B N13B H13D 96.5 . .
C12B N13B H13D 96.5 . .
Co1 N13B H13D 96.5 . .
N13B C14B C14C 115.7(8) . 4_556
N13B C14B H14E 108.3 . .
C14C C14B H14E 108.3 4_556 .
N13B C14B H14F 108.3 . .
C14C C14B H14F 108.4 4_556 .
H14E C14B H14F 107.4 . .
C10 C12C N13C 115.2(7) . .
C10 C12C H12G 108.5 . .
N13C C12C H12G 108.5 . .
C10 C12C H12H 108.5 . .
N13C C12C H12H 108.5 . .
H12G C12C H12H 107.5 . .
C12C N13C C14C 114.6(8) . .
C12C N13C Co1 120.0(6) . .
C14C N13C Co1 109.6(6) . .
C12C N13C H13E 103.4 . .
C14C N13C H13E 103.4 . .
Co1 N13C H13E 103.4 . .
N13C C14C C14B 109.7(8) . 4_556
N13C C14C H14G 109.7 . .
C14B C14C H14G 109.7 4_556 .
N13C C14C H14H 109.7 . .
C14B C14C H14H 109.7 4_556 .
H14G C14C H14H 108.2 . .
N23A Co2 N23A 93.9(5) 4_656 .
N23A Co2 N23C 94.4(4) 4_656 .
N23A Co2 N23C 91.6(4) . .
N23A Co2 N23C 91.6(4) 4_656 4_656
N23A Co2 N23C 94.4(4) . 4_656
N23C Co2 N23C 171.2(6) . 4_656
N23A Co2 N23B 175.7(4) 4_656 .
N23A Co2 N23B 90.4(4) . .
N23C Co2 N23B 85.6(3) . .
N23C Co2 N23B 88.0(3) 4_656 .
N23A Co2 N23B 90.4(4) 4_656 4_656
N23A Co2 N23B 175.7(4) . 4_656
N23C Co2 N23B 88.0(3) . 4_656
N23C Co2 N23B 85.6(3) 4_656 4_656
N23B Co2 N23B 85.3(5) . 4_656
C22A C20 C22C 118.2(8) . .
C22A C20 C22B 105.7(7) . .
C22C C20 C22B 109.2(8) . .
C22A C20 Cl2 106.3(6) . .
C22C C20 Cl2 106.1(6) . .
C22B C20 Cl2 111.4(6) . .
C20 C22A N23A 115.3(7) . .
C20 C22A H22C 108.4 . .
N23A C22A H22C 108.4 . .
C20 C22A H22D 108.4 . .
N23A C22A H22D 108.4 . .
H22C C22A H22D 107.5 . .
C24A N23A C22A 118.6(8) . .
C24A N23A Co2 107.4(6) . .
C22A N23A Co2 118.5(6) . .
C24A N23A H23C 103.3 . .
C22A N23A H23C 103.3 . .
Co2 N23A H23C 103.3 . .
N23A C24A C24A 115.1(4) . 4_656
N23A C24A H24C 108.5 . .
C24A C24A H24C 108.5 4_656 .
N23A C24A H24D 108.5 . .
C24A C24A H24D 108.5 4_656 .
H24C C24A H24D 107.5 . .
N23B C22B C20 115.3(8) . .
N23B C22B H22E 108.4 . .
C20 C22B H22E 108.4 . .
N23B C22B H22F 108.4 . .
C20 C22B H22F 108.5 . .
H22E C22B H22F 107.5 . .
C22B N23B C24B 122.0(8) . .
C22B N23B Co2 117.5(6) . .
C24B N23B Co2 105.8(5) . .
C22B N23B H23D 102.9 . .
C24B N23B H23D 102.9 . .
Co2 N23B H23D 102.9 . .
N23B C24B C24C 113.0(8) . 4_656
N23B C24B H24E 109 . .
C24C C24B H24E 109 4_656 .
N23B C24B H24F 109 . .
C24C C24B H24F 109 4_656 .
H24E C24B H24F 107.8 . .
N23C C22C C20 112.9(7) . .
N23C C22C H22G 109 . .
C20 C22C H22G 109 . .
N23C C22C H22H 109 . .
C20 C22C H22H 109 . .
H22G C22C H22H 107.8 . .
C24C N23C C22C 120.3(8) . .
C24C N23C Co2 111.8(6) . .
C22C N23C Co2 120.3(6) . .
C24C N23C H23E 99.2 . .
C22C N23C H23E 99.2 . .
Co2 N23C H23E 99.2 . .
N23C C24C C24B 109.9(7) . 4_656
N23C C24C H24G 109.7 . .
C24B C24C H24G 109.7 4_656 .
N23C C24C H24H 109.7 . .
C24B C24C H24H 109.7 4_656 .
H24G C24C H24H 108.2 . .

loop_
_geom_bond_atom_site_label_1
_geom_bond_atom_site_label_2
_geom_bond_distance
_geom_bond_site_symmetry_2
O111 C111 1.408(8) .
C111 C112 1.383(9) .
C111 C116 1.394(9) .
C112 C113 1.373(9) .
C112 C12 1.604(9) .
C113 C114 1.374(9) .
C113 H113 0.95 .
C114 C115 1.376(9) .
C114 S11 1.723(7) .
S11 O112 1.408(7) .
S11 O113 1.409(6) .
S11 O114 1.435(7) .
C115 C116 1.378(9) .
C115 H115 0.95 .
C116 C11 1.505(10) .
C11 C142 1.521(10) .
C11 H11A 0.99 .
C11 H11B 0.99 .
O121 C121 1.381(8) .
C121 C126 1.360(9) .
C121 C122 1.364(9) .
C122 C123 1.426(9) .
C122 C13 1.522(9) .
C123 C124 1.397(9) .
C123 H123 0.95 .
C124 C125 1.437(9) .
C124 S12 1.723(7) .
S12 O122 1.387(6) .
S12 O124 1.399(6) .
S12 O123 1.427(6) .
C125 C126 1.408(10) .
C125 H125 0.95 .
C126 C12 1.523(9) .
C12 H12A 0.99 .
C12 H12B 0.99 .
O131 C131 1.312(8) .
C131 C136 1.411(10) .
C131 C132 1.449(10) .
C132 C133 1.402(10) .
C132 C14 1.527(9) .
C133 C134 1.411(10) .
C133 H133 0.95 .
C134 C135 1.375(10) .
C134 S13 1.715(7) .
S13 O132 1.396(6) .
S13 O133 1.400(6) .
S13 O134 1.405(7) .
C135 C136 1.412(10) .
C135 H135 0.95 .
C136 C13 1.493(10) .
C13 H13A 0.99 .
C13 H13B 0.99 .
O141 C141 1.343(9) .
C141 C146 1.379(11) .
C141 C142 1.425(10) .
C142 C143 1.390(10) .
C143 C144 1.341(11) .
C143 H143 0.95 .
C144 C145 1.259(11) .
C144 S14 1.732(7) .
S14 O142 1.337(7) .
S14 O143 1.378(7) .
S14 O144 1.544(8) .
C145 C146 1.432(11) .
C145 H145 0.95 .
C146 C14 1.499(11) .
C14 H14A 0.99 .
C14 H14B 0.99 .
O211 C211 1.335(10) .
C211 C216 1.369(10) .
C211 C212 1.461(10) .
C212 C213 1.308(10) .
C212 C22 1.518(10) .
C213 C214 1.468(10) .
C213 H213 0.95 .
C214 C215 1.397(10) .
C214 S21 1.715(8) .
S21 O212 1.380(9) .
S21 O214 1.384(8) .
S21 O213 1.396(8) .
C215 C216 1.392(10) .
C215 H215 0.95 .
C216 C21 1.564(11) .
C21 C242 1.463(10) .
C21 H21A 0.99 .
C21 H21B 0.99 .
O221 C221 1.369(10) .
C221 C226 1.331(11) .
C221 C222 1.454(12) .
C222 C223 1.365(12) .
C222 C23 1.500(12) .
C223 C224 1.403(12) .
C223 H223 0.95 .
C224 C225 1.430(11) .
C224 S22 1.707(8) .
S22 O222 1.330(7) .
S22 O224 1.396(7) .
S22 O223 1.406(8) .
C225 C226 1.405(12) .
C225 H225 0.95 .
C226 C22 1.498(11) .
C22 H22A 0.99 .
C22 H22B 0.99 .
O231 C231 1.319(9) .
C231 C236 1.384(12) .
C231 C232 1.415(11) .
C232 C233 1.403(11) .
C232 C24 1.510(12) .
C233 C234 1.347(13) .
C233 H233 0.95 .
C234 C235 1.416(13) .
C234 S23 1.730(8) .
S23 O234 1.303(10) .
S23 O232 1.388(9) .
S23 O233 1.439(9) .
C235 C236 1.374(11) .
C235 H235 0.95 .
C236 C23 1.572(11) .
C23 H23A 0.99 .
C23 H23B 0.99 .
O241 C241 1.357(9) .
C241 C246 1.379(11) .
C241 C242 1.440(12) .
C242 C243 1.342(11) .
C243 C244 1.448(11) .
C243 H243 0.95 .
C244 C245 1.376(11) .
C244 S24 1.750(7) .
S24 O242 1.327(9) .
S24 O243 1.365(8) .
S24 O244 1.476(9) .
C245 C246 1.356(11) .
C245 H245 0.95 .
C246 C24 1.521(12) .
C24 H24A 0.99 .
C24 H24B 0.99 .
P3 C331 1.776(7) .
P3 C321 1.781(7) .
P3 C341 1.790(7) .
P3 C311 1.799(6) .
C311 C316 1.365(8) .
C311 C312 1.373(8) .
C312 C313 1.399(8) .
C312 H312 0.95 .
C313 C314 1.361(8) .
C313 H313 0.95 .
C314 C315 1.345(8) .
C314 H314 0.95 .
C315 C316 1.403(8) .
C315 H315 0.95 .
C316 H316 0.95 .
C321 C326 1.370(8) .
C321 C322 1.390(8) .
C322 C323 1.417(9) .
C322 H322 0.95 .
C323 C324 1.338(9) .
C323 H323 0.95 .
C324 C325 1.357(9) .
C324 H324 0.95 .
C325 C326 1.405(9) .
C325 H325 0.95 .
C326 H326 0.95 .
C331 C332 1.384(8) .
C331 C336 1.407(8) .
C332 C333 1.385(8) .
C332 H332 0.95 .
C333 C334 1.373(9) .
C333 H333 0.95 .
C334 C335 1.380(9) .
C334 H334 0.95 .
C335 C336 1.402(9) .
C335 H335 0.95 .
C336 H336 0.95 .
C341 C346 1.367(8) .
C341 C342 1.385(8) .
C342 C343 1.380(9) .
C342 H342 0.95 .
C343 C344 1.333(9) .
C343 H343 0.95 .
C344 C345 1.380(9) .
C344 H344 0.95 .
C345 C346 1.372(9) .
C345 H345 0.95 .
C346 H346 0.95 .
P4 C431 1.762(7) .
P4 C421 1.789(7) .
P4 C411 1.791(7) .
P4 C441 1.804(7) .
C411 C416 1.393(8) .
C411 C412 1.394(9) .
C412 C413 1.413(8) .
C412 H412 0.95 .
C413 C414 1.356(9) .
C413 H413 0.95 .
C414 C415 1.373(9) .
C414 H414 0.95 .
C415 C416 1.373(8) .
C415 H415 0.95 .
C416 H416 0.95 .
C421 C426 1.374(8) .
C421 C422 1.399(8) .
C422 C423 1.354(8) .
C422 H422 0.95 .
C423 C424 1.343(8) .
C423 H423 0.95 .
C424 C425 1.375(9) .
C424 H424 0.95 .
C425 C426 1.373(9) .
C425 H425 0.95 .
C426 H426 0.95 .
C431 C432 1.399(8) .
C431 C436 1.426(8) .
C432 C433 1.387(8) .
C432 H432 0.95 .
C433 C434 1.381(9) .
C433 H433 0.95 .
C434 C435 1.383(9) .
C434 H434 0.95 .
C435 C436 1.405(9) .
C435 H435 0.95 .
C436 H436 0.95 .
C441 C442 1.403(9) .
C441 C446 1.406(9) .
C442 C443 1.380(9) .
C442 H442 0.95 .
C443 C444 1.408(9) .
C443 H443 0.95 .
C444 C445 1.360(9) .
C444 H444 0.95 .
C445 C446 1.399(9) .
C445 H445 0.95 .
C446 H446 0.95 .
P5 C531 1.755(7) .
P5 C541 1.767(7) .
P5 C521 1.822(7) .
P5 C511 1.826(7) .
C511 C516 1.362(10) .
C511 C512 1.394(10) .
C512 C513 1.417(10) .
C512 H512 0.95 .
C513 C514 1.368(11) .
C513 H513 0.95 .
C514 C515 1.364(11) .
C514 H514 0.95 .
C515 C516 1.387(10) .
C515 H515 0.95 .
C516 H516 0.95 .
C521 C526 1.366(8) .
C521 C522 1.391(8) .
C522 C523 1.388(9) .
C522 H522 0.95 .
C523 C524 1.352(8) .
C523 H523 0.95 .
C524 C525 1.371(9) .
C524 H524 0.95 .
C525 C526 1.391(9) .
C525 H525 0.95 .
C526 H526 0.95 .
C531 C532 1.388(8) .
C531 C536 1.392(8) .
C532 C533 1.392(9) .
C532 H532 0.95 .
C533 C534 1.373(9) .
C533 H533 0.95 .
C534 C535 1.380(9) .
C534 H534 0.95 .
C535 C536 1.390(9) .
C535 H535 0.95 .
C536 H536 0.95 .
C541 C546 1.375(9) .
C541 C542 1.383(9) .
C542 C543 1.420(9) .
C542 H542 0.95 .
C543 C544 1.393(9) .
C543 H543 0.95 .
C544 C545 1.364(9) .
C544 H544 0.95 .
C545 C546 1.439(9) .
C545 H545 0.95 .
C546 H546 0.95 .
Co1 N13B 1.946(7) 4_556
Co1 N13B 1.946(7) .
Co1 N13C 1.949(8) .
Co1 N13C 1.949(8) 4_556
Co1 N13A 1.986(8) .
Co1 N13A 1.986(8) 4_556
Cl1 C10 1.730(8) .
C10 C12C 1.477(10) .
C10 C12A 1.555(11) .
C10 C12B 1.568(10) .
C12A N13A 1.469(9) .
C12A H12C 0.99 .
C12A H12D 0.99 .
N13A C14A 1.443(11) .
N13A H13C 0.93 .
C14A C14A 1.489(12) 4_556
C14A H14C 0.99 .
C14A H14D 0.99 .
C12B N13B 1.466(9) .
C12B H12E 0.99 .
C12B H12F 0.99 .
N13B C14B 1.438(10) .
N13B H13D 0.93 .
C14B C14C 1.580(11) 4_556
C14B H14E 0.99 .
C14B H14F 0.99 .
C12C N13C 1.481(9) .
C12C H12G 0.99 .
C12C H12H 0.99 .
N13C C14C 1.530(10) .
N13C H13E 0.93 .
C14C C14B 1.580(11) 4_556
C14C H14G 0.99 .
C14C H14H 0.99 .
Co2 N23A 1.935(8) 4_656
Co2 N23A 1.935(7) .
Co2 N23C 1.962(7) .
Co2 N23C 1.962(7) 4_656
Co2 N23B 2.023(8) .
Co2 N23B 2.023(8) 4_656
Cl2 C20 1.720(7) .
C20 C22A 1.449(10) .
C20 C22C 1.511(10) .
C20 C22B 1.535(11) .
C22A N23A 1.475(9) .
C22A H22C 0.99 .
C22A H22D 0.99 .
N23A C24A 1.479(11) .
N23A H23C 0.93 .
C24A C24A 1.560(13) 4_656
C24A H24C 0.99 .
C24A H24D 0.99 .
C22B N23B 1.429(9) .
C22B H22E 0.99 .
C22B H22F 0.99 .
N23B C24B 1.529(9) .
N23B H23D 0.93 .
C24B C24C 1.534(10) 4_656
C24B H24E 0.99 .
C24B H24F 0.99 .
C22C N23C 1.457(9) .
C22C H22G 0.99 .
C22C H22H 0.99 .
N23C C24C 1.430(10) .
N23C H23E 0.93 .
C24C C24B 1.534(10) 4_656
C24C H24G 0.99 .
C24C H24H 0.99 .
Na2 Na2 2.064(5) 3_566
Na2 O6 2.064(5) 3_566

loop_
_platon_squeeze_void_nr
_platon_squeeze_void_average_x
_platon_squeeze_void_average_y
_platon_squeeze_void_average_z
_platon_squeeze_void_volume
_platon_squeeze_void_count_electrons
_platon_squeeze_void_content
1 0.000 -0.016 -0.005 2249 588 ' '
2 0.500 0.706 0.104 2995 804 ' '
3 0.140 0.891 0.039 8 2 ' '
4 0.860 0.891 0.461 7 2 ' '
5 0.140 0.109 0.539 8 3 ' '
6 0.860 0.109 0.961 7 2 ' '
